data_7126048
loop_
_publ_author_name
'Sharma, Mahendra K.'
'Blomeyer, Sebastian'
'Neumann, Beate'
'Stammler, Hans-Georg'
'Hinz, Alexander'
'van Gastel, Maurice'
'Ghadwal, Rajendra S.'

_publ_section_title
;
 Isolation of singlet carbene derived 2-arsa-1,3-butadiene radical cations
 and dications.
;
_journal_issue 24
_journal_name_full 'Chemical communications (Cambridge, England)'
_journal_page_first 3575
_journal_page_last 3578
_journal_paper_doi 10.1039/d0cc00624f
_journal_volume 56
_journal_year 2020
_chemical_formula_moiety 'C57 H76 As N3, 2(Cl4 Ga)'
_chemical_formula_sum 'C57 H76 As Cl8 Ga2 N3'
_chemical_formula_weight 1301.16
_space_group_crystal_system triclinic
_space_group_IT_number 2
_space_group_name_Hall '-P 1'
_space_group_name_H-M_alt 'P -1'
_atom_sites_solution_hydrogens geom
_atom_sites_solution_primary dual
_audit_creation_date 2019-07-04
_audit_creation_method
;
Olex2 1.3-ac4
(compiled 2018.12.18 svn.r3554 for Rigaku Oxford Diffraction, GUI svn.r1)
;
_audit_update_record
;
2019-11-19 deposited with the CCDC.	2020-02-19 downloaded from the CCDC.
;
_cell_angle_alpha 100.452(2)
_cell_angle_beta 98.045(3)
_cell_angle_gamma 98.408(3)
_cell_formula_units_Z 4
_cell_length_a 13.7117(5)
_cell_length_b 24.2939(7)
_cell_length_c 24.8610(8)
_cell_measurement_reflns_used 13698
_cell_measurement_temperature 100.01(12)
_cell_measurement_theta_max 24.2980
_cell_measurement_theta_min 1.7510
_cell_volume 7937.7(5)
_computing_cell_refinement 'CrysAlisPro 1.171.40.56a (Rigaku OD, 2019)'
_computing_data_collection 'CrysAlisPro 1.171.40.56a (Rigaku OD, 2019)'
_computing_data_reduction 'CrysAlisPro 1.171.40.56a (Rigaku OD, 2019)'
_computing_molecular_graphics 'Olex2 (Dolomanov et al., 2009)'
_computing_publication_material 'Olex2 (Dolomanov et al., 2009)'
_computing_structure_refinement 'ShelXL (Sheldrick, 2015)'
_computing_structure_solution 'ShelXT (Sheldrick, 2015)'
_diffrn_ambient_environment N~2~
_diffrn_ambient_temperature 100.01(12)
_diffrn_detector 'CCD plate'
_diffrn_detector_area_resol_mean 8.0951
_diffrn_detector_type Eos
_diffrn_measured_fraction_theta_full 0.999
_diffrn_measured_fraction_theta_max 0.999
_diffrn_measurement_details
;
List of Runs (angles in degrees, time in seconds):

  # Type    Start    End  Width  t~exp~   \w     \q     \k     \f   Frames
#--------------------------------------------------------------------------
  1  \w    -47.00  99.00   1.00   55.50    --   26.03   0.00-120.00  146
  2  \w    -43.00  47.00   1.00   55.50    --   26.03 -57.00-150.00   90
  3  \w    -15.00  68.00   1.00   55.50    --   26.03 -99.00  60.00   83
  4  \w      6.00  95.00   1.00   55.50    --   26.03  57.00   0.00   89
  5  \w      1.00  98.00   1.00   55.50    --   26.03  38.00 -90.00   97
  6  \w     -4.00  42.00   1.00   55.50    --   26.03  77.00-180.00   46
  7  \w      6.00  95.00   1.00   55.50    --   26.03  57.00  90.00   89
  8  \w     -4.00  42.00   1.00   55.50    --   26.03  77.00 -60.00   46
  9  \w    -15.00  28.00   1.00   55.50    --   26.03 -99.00 -60.00   43
;
_diffrn_measurement_device 'four-circle diffractometer'
_diffrn_measurement_device_type 'SuperNova, Single source at offset/far, Eos'
_diffrn_measurement_method '\w scans'
_diffrn_orient_matrix_type 'CrysAlisPro convention (1999,Acta A55,543-557)'
_diffrn_orient_matrix_UB_11 0.0444936000
_diffrn_orient_matrix_UB_12 -0.0113967000
_diffrn_orient_matrix_UB_13 -0.0017235000
_diffrn_orient_matrix_UB_21 0.0251601000
_diffrn_orient_matrix_UB_22 0.0266751000
_diffrn_orient_matrix_UB_23 -0.0029340000
_diffrn_orient_matrix_UB_31 0.0142890000
_diffrn_orient_matrix_UB_32 0.0082624000
_diffrn_orient_matrix_UB_33 0.0292490000
_diffrn_radiation_monochromator mirror
_diffrn_radiation_probe x-ray
_diffrn_radiation_type MoK\a
_diffrn_radiation_wavelength 0.71073
_diffrn_reflns_av_R_equivalents 0.0664
_diffrn_reflns_av_unetI/netI 0.0755
_diffrn_reflns_Laue_measured_fraction_full 0.999
_diffrn_reflns_Laue_measured_fraction_max 0.999
_diffrn_reflns_limit_h_max 16
_diffrn_reflns_limit_h_min -16
_diffrn_reflns_limit_k_max 29
_diffrn_reflns_limit_k_min -29
_diffrn_reflns_limit_l_max 29
_diffrn_reflns_limit_l_min -29
_diffrn_reflns_number 97309
_diffrn_reflns_point_group_measured_fraction_full 0.999
_diffrn_reflns_point_group_measured_fraction_max 0.999
_diffrn_reflns_theta_full 25.242
_diffrn_reflns_theta_max 25.350
_diffrn_reflns_theta_min 1.524
_diffrn_source 'micro-focus sealed X-ray tube'
_diffrn_source_type 'SuperNova (Mo) X-ray Source'
_exptl_absorpt_coefficient_mu 1.391
_exptl_absorpt_correction_T_max 1.000
_exptl_absorpt_correction_T_min 0.728
_exptl_absorpt_correction_type gaussian
_exptl_absorpt_process_details
;
CrysAlisPro 1.171.40.56a (Rigaku Oxford Diffraction, 2019)
Numerical absorption correction based on gaussian integration over
			a multifaceted crystal model
Empirical absorption correction using spherical harmonics,
 implemented in SCALE3 ABSPACK scaling algorithm.
;
_exptl_crystal_colour 'clear light yellow'
_exptl_crystal_colour_lustre clear
_exptl_crystal_colour_modifier light
_exptl_crystal_colour_primary yellow
_exptl_crystal_density_diffrn 1.089
_exptl_crystal_description plate
_exptl_crystal_F_000 2680
_exptl_crystal_size_max 0.167
_exptl_crystal_size_mid 0.11
_exptl_crystal_size_min 0.043
_refine_diff_density_max 0.873
_refine_diff_density_min -0.475
_refine_diff_density_rms 0.079
_refine_ls_extinction_method none
_refine_ls_goodness_of_fit_ref 1.012
_refine_ls_hydrogen_treatment constr
_refine_ls_matrix_type full
_refine_ls_number_parameters 1344
_refine_ls_number_reflns 29076
_refine_ls_number_restraints 0
_refine_ls_restrained_S_all 1.012
_refine_ls_R_factor_all 0.0829
_refine_ls_R_factor_gt 0.0498
_refine_ls_shift/su_max 0.001
_refine_ls_shift/su_mean 0.000
_refine_ls_structure_factor_coef Fsqd
_refine_ls_weighting_details 'w=1/[\s^2^(Fo^2^)+(0.0599P)^2^] where P=(Fo^2^+2Fc^2^)/3'
_refine_ls_weighting_scheme calc
_refine_ls_wR_factor_gt 0.1177
_refine_ls_wR_factor_ref 0.1308
_reflns_Friedel_coverage 0.000
_reflns_number_gt 19032
_reflns_number_total 29076
_reflns_threshold_expression 'I > 2\s(I)'
_cod_data_source_file d0cc00624f2.cif
_cod_data_source_block compound4b
_cod_depositor_comments 'Adding full bibliography for 7126045--7126050.cif.'
_cod_database_code 7126048
_shelx_shelxl_version_number 2018/3
_chemical_oxdiff_formula 'C78 H72 As F2 Ga2 N2 Cl4'
_shelx_space_group_comment
;
The symmetry employed for this shelxl refinement is uniquely defined
by the following loop, which should always be used as a source of
symmetry information in preference to the above space-group names.
They are only intended as comments.
;
_shelx_estimated_absorpt_t_max 0.943
_shelx_estimated_absorpt_t_min 0.801
_diffrn_oxdiff_digest_frames
;
011700a3cad12e076606fc4cc3b941148b000276cfc
;
_reflns_odcompleteness_completeness 99.94
_reflns_odcompleteness_iscentric 1
_reflns_odcompleteness_theta 25.30
_olex2_refinement_description
;
1. Fixed Uiso
 At 1.2 times of:
  All C(H) groups, All C(H,H) groups
 At 1.5 times of:
  All C(H,H,H) groups
2. Others
 Sof(Ga4B)=Sof(Cl17)=Sof(Cl18)=Sof(Cl19)=1-FVAR(1)
 Sof(Ga4)=Sof(Cl14)=Sof(Cl15)=Sof(Cl16)=FVAR(1)
3.a Ternary CH refined with riding coordinates:
 C10(H10), C13(H13), C22(H22), C25(H25), C52(H52), C55(H55), C67(H67),
 C70(H70), C79(H79), C82(H82), C109(H109), C112(H112)
3.b Secondary CH2 refined with riding coordinates:
 C37(H37A,H37B), C39(H39A,H39B), C40(H40A,H40B), C41(H41A,H41B), C42(H42A,
 H42B), C43(H43A,H43B), C94(H94A,H94B), C96(H96A,H96B), C97(H97A,H97B),
 C98(H98A,H98B), C99(H99A,H99B), C100(H10A,H10B)
3.c Aromatic/amide H refined with riding coordinates:
 C2(H2), C3(H3), C6(H6), C7(H7), C8(H8), C18(H18), C19(H19), C20(H20),
 C30(H30), C31(H31), C32(H32), C33(H33), C34(H34), C48(H48), C49(H49), C50(H50),
  C59(H59), C60(H60), C63(H63), C64(H64), C65(H65), C75(H75), C76(H76),
 C77(H77), C87(H87), C88(H88), C89(H89), C90(H90), C91(H91), C105(H105),
 C106(H106), C107(H107)
3.d Idealised Me refined as rotating group:
 C11(H11A,H11B,H11C), C12(H12A,H12B,H12C), C14(H14A,H14B,H14C), C15(H15A,H15B,
 H15C), C23(H23A,H23B,H23C), C24(H24A,H24B,H24C), C26(H26A,H26B,H26C), C27(H27A,
 H27B,H27C), C44(H44A,H44B,H44C), C45(H45A,H45B,H45C), C53(H53A,H53B,H53C),
 C54(H54A,H54B,H54C), C56(H56A,H56B,H56C), C57(H57A,H57B,H57C), C68(H68A,H68B,
 H68C), C69(H69A,H69B,H69C), C71(H71A,H71B,H71C), C72(H72A,H72B,H72C), C80(H80A,
 H80B,H80C), C81(H81A,H81B,H81C), C83(H83A,H83B,H83C), C84(H84A,H84B,H84C),
 C101(H10C,H10D,H10E), C102(H10F,H10G,H10H), C110(H11D,H11E,H11F), C111(H11G,
 H11H,H11I), C113(H11J,H11K,H11L), C114(H11M,H11N,H11O)
;
_smtbx_masks_void_probe_radius 1.2
_smtbx_masks_void_truncation_radius 1.2
_olex2_date_sample_data_collection 2019-06-25
_olex2_submission_special_instructions 'No special instructions were received'
_oxdiff_exptl_absorpt_empirical_details
;
Empirical correction (ABSPACK) includes:
- Absorption correction using spherical harmonics
- Frame scaling
;
_oxdiff_exptl_absorpt_empirical_full_max 1.234
_oxdiff_exptl_absorpt_empirical_full_min 0.837

loop_
_space_group_symop_operation_xyz
'x, y, z'
'-x, -y, -z'

loop_
_atom_site_label
_atom_site_type_symbol
_atom_site_fract_x
_atom_site_fract_y
_atom_site_fract_z
_atom_site_U_iso_or_equiv
_atom_site_adp_type
_atom_site_occupancy
_atom_site_site_symmetry_order
_atom_site_calc_flag
_atom_site_refinement_flags_posn
_atom_site_refinement_flags_adp
_atom_site_refinement_flags_occupancy
_atom_site_disorder_assembly
_atom_site_disorder_group
As1 As 0.63604(3) 0.39594(2) 0.25230(2) 0.02677(10) Uani 1 1 d . . . . .
N1 N 0.4111(2) 0.37048(12) 0.15906(12) 0.0239(7) Uani 1 1 d . . . . .
N2 N 0.4249(2) 0.28298(12) 0.16173(12) 0.0240(7) Uani 1 1 d . . . . .
N3 N 0.8508(2) 0.40123(12) 0.27890(12) 0.0245(7) Uani 1 1 d . . . . .
C1 C 0.4776(3) 0.33589(15) 0.16947(15) 0.0236(9) Uani 1 1 d . . . . .
C2 C 0.3156(3) 0.33765(16) 0.14270(16) 0.0312(10) Uani 1 1 d . . . . .
H2 H 0.256416 0.350540 0.132631 0.037 Uiso 1 1 calc R . . . .
C3 C 0.3257(3) 0.28373(16) 0.14433(16) 0.0318(10) Uani 1 1 d . . . . .
H3 H 0.274338 0.252334 0.135225 0.038 Uiso 1 1 calc R . . . .
C4 C 0.4323(3) 0.43257(15) 0.16683(16) 0.0269(9) Uani 1 1 d . . . . .
C5 C 0.4282(3) 0.46421(16) 0.21937(16) 0.0300(9) Uani 1 1 d . . . . .
C6 C 0.4525(3) 0.52343(16) 0.22694(17) 0.0323(10) Uani 1 1 d . . . . .
H6 H 0.451468 0.546259 0.261118 0.039 Uiso 1 1 calc R . . . .
C7 C 0.4786(3) 0.54849(16) 0.18304(17) 0.0332(10) Uani 1 1 d . . . . .
H7 H 0.496659 0.587797 0.188811 0.040 Uiso 1 1 calc R . . . .
C8 C 0.4779(3) 0.51586(16) 0.13198(17) 0.0314(10) Uani 1 1 d . . . . .
H8 H 0.494204 0.533611 0.103485 0.038 Uiso 1 1 calc R . . . .
C9 C 0.4533(3) 0.45628(16) 0.12135(16) 0.0294(9) Uani 1 1 d . . . . .
C10 C 0.3941(3) 0.43802(17) 0.26612(16) 0.0367(10) Uani 1 1 d . . . . .
H10 H 0.415991 0.401133 0.263344 0.044 Uiso 1 1 calc R . . . .
C11 C 0.2802(3) 0.42693(19) 0.26042(19) 0.0490(13) Uani 1 1 d . . . . .
H11A H 0.256077 0.462240 0.261934 0.074 Uiso 1 1 calc GR . . . .
H11B H 0.261329 0.409830 0.290204 0.074 Uiso 1 1 calc GR . . . .
H11C H 0.251659 0.401750 0.225555 0.074 Uiso 1 1 calc GR . . . .
C12 C 0.4398(4) 0.47352(19) 0.32419(17) 0.0516(13) Uani 1 1 d . . . . .
H12A H 0.509343 0.487710 0.325227 0.077 Uiso 1 1 calc GR . . . .
H12B H 0.433429 0.450174 0.351231 0.077 Uiso 1 1 calc GR . . . .
H12C H 0.405346 0.504876 0.332425 0.077 Uiso 1 1 calc GR . . . .
C13 C 0.4443(3) 0.42201(16) 0.06332(15) 0.0291(9) Uani 1 1 d . . . . .
H13 H 0.436952 0.381754 0.065408 0.035 Uiso 1 1 calc R . . . .
C14 C 0.3497(3) 0.43042(18) 0.02722(16) 0.0391(11) Uani 1 1 d . . . . .
H14A H 0.291949 0.416765 0.042011 0.059 Uiso 1 1 calc GR . . . .
H14B H 0.345220 0.409639 -0.010029 0.059 Uiso 1 1 calc GR . . . .
H14C H 0.352714 0.470117 0.027070 0.059 Uiso 1 1 calc GR . . . .
C15 C 0.5376(3) 0.43678(18) 0.03694(17) 0.0390(11) Uani 1 1 d . . . . .
H15A H 0.541741 0.474663 0.030197 0.059 Uiso 1 1 calc GR . . . .
H15B H 0.532551 0.410377 0.002473 0.059 Uiso 1 1 calc GR . . . .
H15C H 0.596494 0.434496 0.061734 0.059 Uiso 1 1 calc GR . . . .
C16 C 0.4666(3) 0.23539(15) 0.17734(16) 0.0267(9) Uani 1 1 d . . . . .
C17 C 0.4843(3) 0.19278(16) 0.13634(17) 0.0308(10) Uani 1 1 d . . . . .
C18 C 0.5282(3) 0.14933(16) 0.15399(18) 0.0359(10) Uani 1 1 d . . . . .
H18 H 0.541629 0.120062 0.127866 0.043 Uiso 1 1 calc R . . . .
C19 C 0.5521(3) 0.14938(17) 0.20996(19) 0.0394(11) Uani 1 1 d . . . . .
H19 H 0.583691 0.120907 0.220999 0.047 Uiso 1 1 calc R . . . .
C20 C 0.5300(3) 0.19055(17) 0.24923(17) 0.0351(10) Uani 1 1 d . . . . .
H20 H 0.545220 0.189067 0.286527 0.042 Uiso 1 1 calc R . . . .
C21 C 0.4850(3) 0.23476(16) 0.23452(17) 0.0315(10) Uani 1 1 d . . . . .
C22 C 0.4567(3) 0.19145(16) 0.07426(16) 0.0313(10) Uani 1 1 d . . . . .
H22 H 0.450637 0.230168 0.069903 0.038 Uiso 1 1 calc R . . . .
C23 C 0.3549(3) 0.15324(18) 0.05068(17) 0.0376(11) Uani 1 1 d . . . . .
H23A H 0.359222 0.114824 0.053793 0.056 Uiso 1 1 calc GR . . . .
H23B H 0.336397 0.154660 0.012325 0.056 Uiso 1 1 calc GR . . . .
H23C H 0.305400 0.166297 0.071139 0.056 Uiso 1 1 calc GR . . . .
C24 C 0.5361(3) 0.17186(18) 0.04064(18) 0.0424(11) Uani 1 1 d . . . . .
H24A H 0.601324 0.191792 0.059082 0.064 Uiso 1 1 calc GR . . . .
H24B H 0.522953 0.179877 0.004164 0.064 Uiso 1 1 calc GR . . . .
H24C H 0.533652 0.131719 0.037745 0.064 Uiso 1 1 calc GR . . . .
C25 C 0.4530(3) 0.27757(17) 0.27786(16) 0.0368(11) Uani 1 1 d . . . . .
H25 H 0.449655 0.312087 0.263006 0.044 Uiso 1 1 calc R . . . .
C26 C 0.3480(4) 0.2550(2) 0.28696(19) 0.0542(14) Uani 1 1 d . . . . .
H26A H 0.302803 0.246081 0.252176 0.081 Uiso 1 1 calc GR . . . .
H26B H 0.326197 0.283450 0.312425 0.081 Uiso 1 1 calc GR . . . .
H26C H 0.348951 0.221368 0.302015 0.081 Uiso 1 1 calc GR . . . .
C27 C 0.5279(4) 0.29454(19) 0.33352(17) 0.0552(14) Uani 1 1 d . . . . .
H27A H 0.525628 0.262925 0.351813 0.083 Uiso 1 1 calc GR . . . .
H27B H 0.510148 0.326216 0.356896 0.083 Uiso 1 1 calc GR . . . .
H27C H 0.594357 0.304983 0.326249 0.083 Uiso 1 1 calc GR . . . .
C28 C 0.5863(3) 0.35086(15) 0.18397(15) 0.0250(9) Uani 1 1 d . . . . .
C29 C 0.6428(3) 0.32473(15) 0.14371(15) 0.0247(9) Uani 1 1 d . . . . .
C30 C 0.6162(3) 0.32288(15) 0.08678(15) 0.0295(9) Uani 1 1 d . . . . .
H30 H 0.557163 0.334216 0.073416 0.035 Uiso 1 1 calc R . . . .
C31 C 0.6787(3) 0.30393(17) 0.05011(16) 0.0345(10) Uani 1 1 d . . . . .
H31 H 0.663118 0.304527 0.012618 0.041 Uiso 1 1 calc R . . . .
C32 C 0.7636(3) 0.28437(17) 0.06972(18) 0.0381(11) Uani 1 1 d . . . . .
H32 H 0.805149 0.272154 0.045233 0.046 Uiso 1 1 calc R . . . .
C33 C 0.7876(3) 0.28265(17) 0.12504(17) 0.0348(10) Uani 1 1 d . . . . .
H33 H 0.843469 0.267932 0.137559 0.042 Uiso 1 1 calc R . . . .
C34 C 0.7279(3) 0.30301(16) 0.16169(16) 0.0311(10) Uani 1 1 d . . . . .
H34 H 0.744647 0.302273 0.199091 0.037 Uiso 1 1 calc R . . . .
C35 C 0.7810(3) 0.41662(15) 0.24783(14) 0.0238(9) Uani 1 1 d . . . . .
C36 C 0.8176(3) 0.46401(16) 0.21970(15) 0.0277(9) Uani 1 1 d . . . . .
C37 C 0.9282(3) 0.48054(16) 0.24839(15) 0.0288(9) Uani 1 1 d . . . . .
H37A H 0.970595 0.489446 0.221908 0.035 Uiso 1 1 calc R . . . .
H37B H 0.936809 0.513653 0.278174 0.035 Uiso 1 1 calc R . . . .
C38 C 0.9560(3) 0.42959(16) 0.27156(15) 0.0286(9) Uani 1 1 d . . . . .
C39 C 0.8025(3) 0.44538(16) 0.15540(14) 0.0292(9) Uani 1 1 d . . . . .
H39A H 0.839069 0.414745 0.145716 0.035 Uiso 1 1 calc R . . . .
H39B H 0.732096 0.431075 0.141013 0.035 Uiso 1 1 calc R . . . .
C40 C 0.8386(3) 0.49462(17) 0.12842(17) 0.0380(11) Uani 1 1 d . . . . .
H40A H 0.824852 0.481960 0.088371 0.046 Uiso 1 1 calc R . . . .
H40B H 0.910325 0.506405 0.139821 0.046 Uiso 1 1 calc R . . . .
C41 C 0.7865(3) 0.54535(17) 0.14489(16) 0.0391(11) Uani 1 1 d . . . . .
H41A H 0.814869 0.576997 0.129814 0.047 Uiso 1 1 calc R . . . .
H41B H 0.715876 0.535056 0.129086 0.047 Uiso 1 1 calc R . . . .
C42 C 0.7983(3) 0.56356(16) 0.20761(16) 0.0361(10) Uani 1 1 d . . . . .
H42A H 0.761179 0.594092 0.216650 0.043 Uiso 1 1 calc R . . . .
H42B H 0.868275 0.577874 0.223048 0.043 Uiso 1 1 calc R . . . .
C43 C 0.7602(3) 0.51391(15) 0.23362(16) 0.0314(10) Uani 1 1 d . . . . .
H43A H 0.689276 0.500864 0.219721 0.038 Uiso 1 1 calc R . . . .
H43B H 0.768981 0.526607 0.273582 0.038 Uiso 1 1 calc R . . . .
C44 C 1.0271(3) 0.44607(18) 0.32672(16) 0.0416(11) Uani 1 1 d . . . . .
H44A H 1.002660 0.473640 0.351757 0.062 Uiso 1 1 calc GR . . . .
H44B H 1.092227 0.462043 0.321014 0.062 Uiso 1 1 calc GR . . . .
H44C H 1.031505 0.412933 0.342277 0.062 Uiso 1 1 calc GR . . . .
C45 C 0.9978(3) 0.38920(17) 0.23010(16) 0.0344(10) Uani 1 1 d . . . . .
H45A H 1.018742 0.359434 0.247115 0.052 Uiso 1 1 calc GR . . . .
H45B H 1.054132 0.409763 0.218857 0.052 Uiso 1 1 calc GR . . . .
H45C H 0.947068 0.372934 0.198185 0.052 Uiso 1 1 calc GR . . . .
C46 C 0.8336(3) 0.36981(16) 0.32333(15) 0.0289(9) Uani 1 1 d . . . . .
C47 C 0.8448(3) 0.31200(16) 0.31760(15) 0.0290(9) Uani 1 1 d . . . . .
C48 C 0.8230(3) 0.28591(17) 0.36146(16) 0.0393(11) Uani 1 1 d . . . . .
H48 H 0.829833 0.248096 0.359389 0.047 Uiso 1 1 calc R . . . .
C49 C 0.7918(4) 0.31403(18) 0.40746(17) 0.0437(12) Uani 1 1 d . . . . .
H49 H 0.775462 0.294804 0.434980 0.052 Uiso 1 1 calc R . . . .
C50 C 0.7849(3) 0.37107(17) 0.41268(16) 0.0395(11) Uani 1 1 d . . . . .
H50 H 0.766053 0.390202 0.444425 0.047 Uiso 1 1 calc R . . . .
C51 C 0.8059(3) 0.40026(17) 0.37083(16) 0.0354(10) Uani 1 1 d . . . . .
C52 C 0.8850(3) 0.27751(16) 0.27101(16) 0.0312(10) Uani 1 1 d . . . . .
H52 H 0.887362 0.298747 0.241118 0.037 Uiso 1 1 calc R . . . .
C53 C 0.8177(3) 0.22003(17) 0.24753(17) 0.0421(11) Uani 1 1 d . . . . .
H53A H 0.820617 0.196879 0.274979 0.063 Uiso 1 1 calc GR . . . .
H53B H 0.840040 0.201494 0.215162 0.063 Uiso 1 1 calc GR . . . .
H53C H 0.750096 0.225465 0.237650 0.063 Uiso 1 1 calc GR . . . .
C54 C 0.9906(3) 0.26897(19) 0.29111(18) 0.0436(11) Uani 1 1 d . . . . .
H54A H 1.031527 0.305092 0.308458 0.065 Uiso 1 1 calc GR . . . .
H54B H 1.018210 0.251840 0.260099 0.065 Uiso 1 1 calc GR . . . .
H54C H 0.988847 0.244585 0.317455 0.065 Uiso 1 1 calc GR . . . .
C55 C 0.8020(4) 0.46358(17) 0.38298(17) 0.0464(13) Uani 1 1 d . . . . .
H55 H 0.815712 0.478915 0.350428 0.056 Uiso 1 1 calc R . . . .
C56 C 0.7000(4) 0.4750(2) 0.39465(19) 0.0649(16) Uani 1 1 d . . . . .
H56A H 0.648956 0.452951 0.365039 0.097 Uiso 1 1 calc GR . . . .
H56B H 0.697801 0.514647 0.397268 0.097 Uiso 1 1 calc GR . . . .
H56C H 0.688995 0.464436 0.428999 0.097 Uiso 1 1 calc GR . . . .
C57 C 0.8823(4) 0.49510(19) 0.43307(17) 0.0637(17) Uani 1 1 d . . . . .
H57A H 0.868275 0.481767 0.465712 0.096 Uiso 1 1 calc GR . . . .
H57B H 0.881784 0.535197 0.438556 0.096 Uiso 1 1 calc GR . . . .
H57C H 0.946969 0.487993 0.426154 0.096 Uiso 1 1 calc GR . . . .
As2 As 0.84839(3) 0.10243(2) 0.73823(2) 0.02325(10) Uani 1 1 d . . . . .
N4 N 1.0693(2) 0.12849(12) 0.83147(12) 0.0229(7) Uani 1 1 d . . . . .
N5 N 1.0473(2) 0.21621(12) 0.84010(12) 0.0229(7) Uani 1 1 d . . . . .
N6 N 0.6371(2) 0.07776(13) 0.69847(12) 0.0246(7) Uani 1 1 d . . . . .
C58 C 0.9993(3) 0.16154(15) 0.82485(14) 0.0208(8) Uani 1 1 d . . . . .
C59 C 1.1615(3) 0.16268(16) 0.85183(15) 0.0275(9) Uani 1 1 d . . . . .
H59 H 1.221889 0.150446 0.860425 0.033 Uiso 1 1 calc R . . . .
C60 C 1.1479(3) 0.21654(17) 0.85688(15) 0.0285(9) Uani 1 1 d . . . . .
H60 H 1.197389 0.248663 0.869481 0.034 Uiso 1 1 calc R . . . .
C61 C 1.0543(3) 0.06708(15) 0.81188(15) 0.0244(9) Uani 1 1 d . . . . .
C62 C 1.0655(3) 0.04738(16) 0.75643(15) 0.0291(9) Uani 1 1 d . . . . .
C63 C 1.0451(3) -0.01079(17) 0.73739(17) 0.0374(11) Uani 1 1 d . . . . .
H63 H 1.048944 -0.025753 0.700725 0.045 Uiso 1 1 calc R . . . .
C64 C 1.0192(3) -0.04694(18) 0.77151(18) 0.0398(11) Uani 1 1 d . . . . .
H64 H 1.004135 -0.085870 0.757050 0.048 Uiso 1 1 calc R . . . .
C65 C 1.0147(3) -0.02726(17) 0.82681(18) 0.0366(11) Uani 1 1 d . . . . .
H65 H 0.999453 -0.052831 0.849356 0.044 Uiso 1 1 calc R . . . .
C66 C 1.0335(3) 0.03210(16) 0.84892(16) 0.0292(9) Uani 1 1 d . . . . .
C67 C 1.1078(3) 0.08769(18) 0.72107(16) 0.0345(10) Uani 1 1 d . . . . .
H67 H 1.101991 0.126463 0.738142 0.041 Uiso 1 1 calc R . . . .
C68 C 1.2186(3) 0.08512(19) 0.72334(18) 0.0408(11) Uani 1 1 d . . . . .
H68A H 1.226309 0.047128 0.707895 0.061 Uiso 1 1 calc GR . . . .
H68B H 1.252224 0.095764 0.761234 0.061 Uiso 1 1 calc GR . . . .
H68C H 1.247237 0.110861 0.702334 0.061 Uiso 1 1 calc GR . . . .
C69 C 1.0551(3) 0.0752(2) 0.66053(16) 0.0469(12) Uani 1 1 d . . . . .
H69A H 0.987517 0.081722 0.659208 0.070 Uiso 1 1 calc GR . . . .
H69B H 1.054805 0.036312 0.643843 0.070 Uiso 1 1 calc GR . . . .
H69C H 1.090014 0.099810 0.640595 0.070 Uiso 1 1 calc GR . . . .
C70 C 1.0391(3) 0.05428(17) 0.91054(15) 0.0312(10) Uani 1 1 d . . . . .
H70 H 1.045226 0.095719 0.916378 0.037 Uiso 1 1 calc R . . . .
C71 C 1.1330(3) 0.04176(18) 0.94311(17) 0.0408(11) Uani 1 1 d . . . . .
H71A H 1.190807 0.057971 0.929795 0.061 Uiso 1 1 calc GR . . . .
H71B H 1.129575 0.001368 0.938282 0.061 Uiso 1 1 calc GR . . . .
H71C H 1.137950 0.058049 0.981785 0.061 Uiso 1 1 calc GR . . . .
C72 C 0.9451(3) 0.03185(18) 0.93316(17) 0.0386(11) Uani 1 1 d . . . . .
H72A H 0.940833 -0.008182 0.931855 0.058 Uiso 1 1 calc GR . . . .
H72B H 0.886569 0.038381 0.910851 0.058 Uiso 1 1 calc GR . . . .
H72C H 0.949456 0.051398 0.970850 0.058 Uiso 1 1 calc GR . . . .
C73 C 1.0051(3) 0.26610(15) 0.83046(15) 0.0254(9) Uani 1 1 d . . . . .
C74 C 0.9882(3) 0.30425(16) 0.87587(15) 0.0274(9) Uani 1 1 d . . . . .
C75 C 0.9507(3) 0.35189(16) 0.86464(17) 0.0342(10) Uani 1 1 d . . . . .
H75 H 0.937729 0.378287 0.893660 0.041 Uiso 1 1 calc R . . . .
C76 C 0.9324(3) 0.36060(17) 0.81095(17) 0.0382(11) Uani 1 1 d . . . . .
H76 H 0.906614 0.392578 0.804390 0.046 Uiso 1 1 calc R . . . .
C77 C 0.9516(3) 0.32284(17) 0.76724(17) 0.0351(10) Uani 1 1 d . . . . .
H77 H 0.938861 0.329613 0.731501 0.042 Uiso 1 1 calc R . . . .
C78 C 0.9897(3) 0.27473(16) 0.77565(16) 0.0289(9) Uani 1 1 d . . . . .
C79 C 1.0133(3) 0.29638(16) 0.93553(15) 0.0311(10) Uani 1 1 d . . . . .
H79 H 1.017482 0.256224 0.934052 0.037 Uiso 1 1 calc R . . . .
C80 C 1.1157(3) 0.33154(18) 0.96348(16) 0.0392(11) Uani 1 1 d . . . . .
H80A H 1.113052 0.371263 0.966744 0.059 Uiso 1 1 calc GR . . . .
H80B H 1.165207 0.321723 0.941477 0.059 Uiso 1 1 calc GR . . . .
H80C H 1.132946 0.323685 0.999754 0.059 Uiso 1 1 calc GR . . . .
C81 C 0.9335(3) 0.31058(17) 0.96957(16) 0.0363(10) Uani 1 1 d . . . . .
H81A H 0.869033 0.290929 0.949686 0.054 Uiso 1 1 calc GR . . . .
H81B H 0.934201 0.350835 0.976185 0.054 Uiso 1 1 calc GR . . . .
H81C H 0.946590 0.298988 1.004408 0.054 Uiso 1 1 calc GR . . . .
C82 C 1.0211(3) 0.23596(17) 0.72806(15) 0.0318(10) Uani 1 1 d . . . . .
H82 H 1.021256 0.198686 0.737894 0.038 Uiso 1 1 calc R . . . .
C83 C 1.1283(3) 0.2598(2) 0.72284(18) 0.0502(13) Uani 1 1 d . . . . .
H83A H 1.171143 0.265242 0.758066 0.075 Uiso 1 1 calc GR . . . .
H83B H 1.129689 0.295620 0.711480 0.075 Uiso 1 1 calc GR . . . .
H83C H 1.151138 0.233607 0.695689 0.075 Uiso 1 1 calc GR . . . .
C84 C 0.9494(3) 0.22710(19) 0.67234(16) 0.0428(12) Uani 1 1 d . . . . .
H84A H 0.954991 0.261959 0.659053 0.064 Uiso 1 1 calc GR . . . .
H84B H 0.881906 0.215905 0.677609 0.064 Uiso 1 1 calc GR . . . .
H84C H 0.966793 0.197928 0.645667 0.064 Uiso 1 1 calc GR . . . .
C85 C 0.8905(3) 0.14336(14) 0.80940(14) 0.0221(8) Uani 1 1 d . . . . .
C86 C 0.8295(3) 0.16079(14) 0.85099(15) 0.0229(9) Uani 1 1 d . . . . .
C87 C 0.8612(3) 0.15880(15) 0.90690(14) 0.0255(9) Uani 1 1 d . . . . .
H87 H 0.924296 0.150824 0.918224 0.031 Uiso 1 1 calc R . . . .
C88 C 0.7979(3) 0.16882(17) 0.94468(17) 0.0370(11) Uani 1 1 d . . . . .
H88 H 0.817291 0.165799 0.981251 0.044 Uiso 1 1 calc R . . . .
C89 C 0.7068(3) 0.18315(19) 0.92901(19) 0.0475(13) Uani 1 1 d . . . . .
H89 H 0.665556 0.190456 0.955156 0.057 Uiso 1 1 calc R . . . .
C90 C 0.6757(3) 0.18686(18) 0.87477(19) 0.0420(11) Uani 1 1 d . . . . .
H90 H 0.613833 0.196763 0.864414 0.050 Uiso 1 1 calc R . . . .
C91 C 0.7364(3) 0.17588(15) 0.83624(16) 0.0300(9) Uani 1 1 d . . . . .
H91 H 0.715347 0.178511 0.799717 0.036 Uiso 1 1 calc R . . . .
C92 C 0.7051(3) 0.06968(16) 0.73666(14) 0.0228(8) Uani 1 1 d . . . . .
C93 C 0.6692(3) 0.02035(15) 0.76309(14) 0.0225(8) Uani 1 1 d . . . . .
C94 C 0.5636(3) -0.00288(16) 0.72781(15) 0.0269(9) Uani 1 1 d . . . . .
H94A H 0.565379 -0.036346 0.700195 0.032 Uiso 1 1 calc R . . . .
H94B H 0.516287 -0.013276 0.751393 0.032 Uiso 1 1 calc R . . . .
C95 C 0.5322(3) 0.04425(17) 0.69948(16) 0.0303(10) Uani 1 1 d . . . . .
C96 C 0.6686(3) 0.03637(15) 0.82601(14) 0.0268(9) Uani 1 1 d . . . . .
H96A H 0.734742 0.055758 0.844909 0.032 Uiso 1 1 calc R . . . .
H96B H 0.622117 0.062352 0.832636 0.032 Uiso 1 1 calc R . . . .
C97 C 0.6384(3) -0.01605(16) 0.84992(16) 0.0353(10) Uani 1 1 d . . . . .
H97A H 0.568921 -0.032451 0.834804 0.042 Uiso 1 1 calc R . . . .
H97B H 0.644336 -0.004792 0.889884 0.042 Uiso 1 1 calc R . . . .
C98 C 0.7042(3) -0.06092(17) 0.83625(18) 0.0390(11) Uani 1 1 d . . . . .
H98A H 0.771405 -0.046767 0.856799 0.047 Uiso 1 1 calc R . . . .
H98B H 0.678040 -0.095127 0.848258 0.047 Uiso 1 1 calc R . . . .
C99 C 0.7086(3) -0.07560(16) 0.77535(17) 0.0372(11) Uani 1 1 d . . . . .
H99A H 0.643215 -0.094760 0.755125 0.045 Uiso 1 1 calc R . . . .
H99B H 0.755482 -0.101474 0.769347 0.045 Uiso 1 1 calc R . . . .
C100 C 0.7410(3) -0.02285(15) 0.75332(16) 0.0289(9) Uani 1 1 d . . . . .
H10A H 0.741894 -0.033544 0.713878 0.035 Uiso 1 1 calc R . . . .
H10B H 0.808307 -0.005130 0.771730 0.035 Uiso 1 1 calc R . . . .
C101 C 0.4710(3) 0.02359(19) 0.64178(16) 0.0422(12) Uani 1 1 d . . . . .
H10C H 0.502559 -0.003409 0.620393 0.063 Uiso 1 1 calc GR . . . .
H10D H 0.466546 0.055294 0.624011 0.063 Uiso 1 1 calc GR . . . .
H10E H 0.404989 0.005806 0.644368 0.063 Uiso 1 1 calc GR . . . .
C102 C 0.4774(3) 0.08283(17) 0.73562(17) 0.0370(11) Uani 1 1 d . . . . .
H10F H 0.461306 0.112791 0.717415 0.056 Uiso 1 1 calc GR . . . .
H10G H 0.519502 0.098953 0.770839 0.056 Uiso 1 1 calc GR . . . .
H10H H 0.416851 0.060953 0.741286 0.056 Uiso 1 1 calc GR . . . .
C103 C 0.6602(3) 0.10919(17) 0.65527(15) 0.0294(10) Uani 1 1 d . . . . .
C104 C 0.6492(3) 0.16678(19) 0.66113(17) 0.0381(11) Uani 1 1 d . . . . .
C105 C 0.6794(4) 0.1937(2) 0.61880(19) 0.0549(14) Uani 1 1 d . . . . .
H105 H 0.673203 0.231541 0.620243 0.066 Uiso 1 1 calc R . . . .
C106 C 0.7175(4) 0.1659(3) 0.57585(19) 0.0637(16) Uani 1 1 d . . . . .
H106 H 0.739620 0.185576 0.549804 0.076 Uiso 1 1 calc R . . . .
C107 C 0.7236(4) 0.1090(2) 0.57057(18) 0.0537(14) Uani 1 1 d . . . . .
H107 H 0.747825 0.090608 0.540374 0.064 Uiso 1 1 calc R . . . .
C108 C 0.6937(3) 0.07841(19) 0.61006(17) 0.0393(11) Uani 1 1 d . . . . .
C109 C 0.6076(3) 0.20032(17) 0.70665(17) 0.0389(11) Uani 1 1 d . . . . .
H109 H 0.598090 0.177109 0.734519 0.047 Uiso 1 1 calc R . . . .
C110 C 0.6787(4) 0.25609(18) 0.73541(19) 0.0518(13) Uani 1 1 d . . . . .
H11D H 0.684235 0.280958 0.709652 0.078 Uiso 1 1 calc GR . . . .
H11E H 0.743561 0.247979 0.747885 0.078 Uiso 1 1 calc GR . . . .
H11F H 0.652773 0.274134 0.766658 0.078 Uiso 1 1 calc GR . . . .
C111 C 0.5046(4) 0.2126(2) 0.6832(2) 0.0584(14) Uani 1 1 d . . . . .
H11G H 0.460750 0.177401 0.665850 0.088 Uiso 1 1 calc GR . . . .
H11H H 0.512361 0.235995 0.656330 0.088 Uiso 1 1 calc GR . . . .
H11I H 0.476483 0.232021 0.712891 0.088 Uiso 1 1 calc GR . . . .
C112 C 0.6951(3) 0.0155(2) 0.59890(17) 0.0458(12) Uani 1 1 d . . . . .
H112 H 0.664722 -0.000259 0.627487 0.055 Uiso 1 1 calc R . . . .
C113 C 0.7998(3) 0.0015(2) 0.60145(18) 0.0542(14) Uani 1 1 d . . . . .
H11J H 0.836586 0.015348 0.638446 0.081 Uiso 1 1 calc GR . . . .
H11K H 0.833412 0.019251 0.575989 0.081 Uiso 1 1 calc GR . . . .
H11L H 0.795601 -0.038952 0.591538 0.081 Uiso 1 1 calc GR . . . .
C114 C 0.6318(4) -0.0143(2) 0.54201(17) 0.0595(15) Uani 1 1 d . . . . .
H11M H 0.664043 -0.002749 0.512977 0.089 Uiso 1 1 calc GR . . . .
H11N H 0.566624 -0.003982 0.539395 0.089 Uiso 1 1 calc GR . . . .
H11O H 0.625428 -0.054765 0.538252 0.089 Uiso 1 1 calc GR . . . .
Ga1 Ga 0.04508(3) 0.19801(2) 0.09640(2) 0.02924(11) Uani 1 1 d . . . . .
Cl1 Cl 0.09278(9) 0.18704(5) 0.01591(4) 0.0459(3) Uani 1 1 d . . . . .
Cl2 Cl -0.10654(8) 0.15369(5) 0.09054(5) 0.0463(3) Uani 1 1 d . . . . .
Cl3 Cl 0.05698(8) 0.28923(4) 0.12710(5) 0.0389(3) Uani 1 1 d . . . . .
Cl4 Cl 0.14319(8) 0.16489(5) 0.15415(5) 0.0442(3) Uani 1 1 d . . . . .
Ga2 Ga 0.81842(4) 0.11028(2) 0.38818(2) 0.03653(13) Uani 1 1 d . . . . .
Cl5 Cl 0.70495(10) 0.09137(6) 0.31408(5) 0.0671(4) Uani 1 1 d . . . . .
Cl6 Cl 0.79240(12) 0.18121(5) 0.44749(5) 0.0669(4) Uani 1 1 d . . . . .
Cl7 Cl 0.96403(9) 0.13440(5) 0.36683(5) 0.0500(3) Uani 1 1 d . . . . .
Cl8 Cl 0.81227(9) 0.03569(4) 0.42493(4) 0.0444(3) Uani 1 1 d . . . . .
Ga3 Ga 0.43554(3) 0.28536(2) 0.88814(2) 0.03286(12) Uani 1 1 d . . . . .
Cl9 Cl 0.39280(10) 0.26949(6) 0.96572(5) 0.0627(4) Uani 1 1 d . . . . .
Cl10 Cl 0.59153(8) 0.32502(5) 0.90063(5) 0.0476(3) Uani 1 1 d . . . . .
Cl11 Cl 0.34019(8) 0.34056(5) 0.85745(5) 0.0468(3) Uani 1 1 d . . . . .
Cl12 Cl 0.40948(9) 0.20480(5) 0.82892(6) 0.0622(4) Uani 1 1 d . . . . .
Cl13 Cl 0.78278(12) 0.41141(6) 0.69009(5) 0.0677(4) Uani 1 1 d . . . . .
Ga4 Ga 0.8210(4) 0.39481(14) 0.61233(13) 0.0397(7) Uani 0.549(14) 1 d . . P A 1
Cl14 Cl 0.7931(7) 0.46263(19) 0.56942(15) 0.0560(18) Uani 0.549(14) 1 d . . P A 1
Cl15 Cl 0.9792(5) 0.3895(3) 0.6274(3) 0.0607(13) Uani 0.549(14) 1 d . . P A 1
Cl16 Cl 0.7355(7) 0.3168(3) 0.5614(3) 0.075(2) Uani 0.549(14) 1 d . . P A 1
Ga4B Ga 0.8616(7) 0.38666(18) 0.61241(15) 0.0456(12) Uani 0.451(14) 1 d . . P A 2
Cl17 Cl 0.8516(8) 0.4497(2) 0.56064(18) 0.056(2) Uani 0.451(14) 1 d . . P A 2
Cl18 Cl 1.0194(7) 0.3822(3) 0.6370(3) 0.0544(17) Uani 0.451(14) 1 d . . P A 2
Cl19 Cl 0.7825(8) 0.3060(3) 0.5623(4) 0.070(2) Uani 0.451(14) 1 d . . P A 2

loop_
_atom_site_aniso_label
_atom_site_aniso_U_11
_atom_site_aniso_U_22
_atom_site_aniso_U_33
_atom_site_aniso_U_23
_atom_site_aniso_U_13
_atom_site_aniso_U_12
As1 0.0251(2) 0.0214(2) 0.0321(2) 0.00145(17) 0.01057(18) -0.00178(17)
N1 0.0180(17) 0.0187(16) 0.0351(18) 0.0052(14) 0.0098(14) -0.0012(14)
N2 0.0202(17) 0.0175(16) 0.0361(18) 0.0075(14) 0.0088(14) 0.0030(14)
N3 0.0273(18) 0.0184(16) 0.0268(17) 0.0031(14) 0.0077(15) -0.0006(14)
C1 0.023(2) 0.021(2) 0.029(2) 0.0070(17) 0.0093(17) 0.0049(17)
C2 0.017(2) 0.029(2) 0.049(3) 0.010(2) 0.0082(19) 0.0023(18)
C3 0.022(2) 0.023(2) 0.051(3) 0.0102(19) 0.011(2) -0.0007(18)
C4 0.021(2) 0.0152(19) 0.045(2) 0.0054(18) 0.0078(18) 0.0025(16)
C5 0.022(2) 0.026(2) 0.040(2) 0.0040(19) 0.0084(19) 0.0002(18)
C6 0.031(2) 0.024(2) 0.041(2) 0.0025(19) 0.0061(19) 0.0041(18)
C7 0.030(2) 0.018(2) 0.051(3) 0.010(2) 0.007(2) 0.0007(18)
C8 0.027(2) 0.025(2) 0.043(3) 0.011(2) 0.0104(19) 0.0004(18)
C9 0.019(2) 0.027(2) 0.041(2) 0.0104(19) 0.0018(18) 0.0020(18)
C10 0.045(3) 0.028(2) 0.043(3) 0.008(2) 0.018(2) 0.013(2)
C11 0.043(3) 0.046(3) 0.069(3) 0.021(2) 0.034(3) 0.009(2)
C12 0.071(4) 0.045(3) 0.043(3) 0.007(2) 0.024(3) 0.016(3)
C13 0.023(2) 0.023(2) 0.042(2) 0.0086(18) 0.0053(19) 0.0036(17)
C14 0.032(2) 0.044(3) 0.041(3) 0.011(2) 0.003(2) 0.008(2)
C15 0.033(3) 0.045(3) 0.045(3) 0.022(2) 0.013(2) 0.008(2)
C16 0.019(2) 0.021(2) 0.040(2) 0.0102(18) 0.0044(18) -0.0006(17)
C17 0.023(2) 0.021(2) 0.046(3) 0.0080(19) 0.0040(19) -0.0041(18)
C18 0.027(2) 0.020(2) 0.055(3) 0.000(2) 0.002(2) -0.0008(18)
C19 0.027(2) 0.024(2) 0.064(3) 0.017(2) -0.005(2) -0.0040(19)
C20 0.036(3) 0.025(2) 0.039(2) 0.008(2) -0.007(2) -0.003(2)
C21 0.025(2) 0.021(2) 0.045(3) 0.0081(19) 0.0009(19) -0.0044(18)
C22 0.027(2) 0.019(2) 0.044(3) 0.0009(18) 0.0050(19) 0.0030(18)
C23 0.027(2) 0.039(3) 0.044(3) 0.004(2) 0.003(2) 0.001(2)
C24 0.034(3) 0.035(3) 0.055(3) -0.002(2) 0.012(2) 0.006(2)
C25 0.050(3) 0.025(2) 0.036(2) 0.0073(19) 0.011(2) 0.001(2)
C26 0.061(3) 0.049(3) 0.049(3) 0.001(2) 0.021(3) 0.002(3)
C27 0.080(4) 0.037(3) 0.040(3) 0.005(2) -0.002(3) -0.006(3)
C28 0.027(2) 0.0171(19) 0.034(2) 0.0100(17) 0.0093(18) 0.0041(17)
C29 0.021(2) 0.0151(19) 0.036(2) 0.0034(17) 0.0075(18) -0.0023(16)
C30 0.027(2) 0.023(2) 0.037(2) 0.0031(18) 0.0060(19) 0.0013(18)
C31 0.041(3) 0.034(2) 0.028(2) 0.0015(19) 0.014(2) 0.002(2)
C32 0.029(2) 0.035(3) 0.047(3) -0.003(2) 0.018(2) 0.002(2)
C33 0.017(2) 0.033(2) 0.049(3) -0.005(2) 0.001(2) 0.0060(18)
C34 0.030(2) 0.027(2) 0.031(2) -0.0024(18) 0.0018(19) 0.0003(19)
C35 0.021(2) 0.021(2) 0.025(2) -0.0016(17) 0.0058(17) -0.0033(17)
C36 0.022(2) 0.024(2) 0.034(2) 0.0052(18) 0.0036(18) -0.0027(17)
C37 0.026(2) 0.027(2) 0.031(2) 0.0099(18) 0.0031(18) -0.0053(18)
C38 0.020(2) 0.031(2) 0.031(2) 0.0051(18) 0.0013(17) -0.0042(18)
C39 0.030(2) 0.027(2) 0.031(2) 0.0077(18) 0.0060(18) 0.0005(18)
C40 0.039(3) 0.040(3) 0.039(2) 0.019(2) 0.007(2) 0.005(2)
C41 0.038(3) 0.036(3) 0.045(3) 0.019(2) 0.007(2) -0.002(2)
C42 0.035(3) 0.026(2) 0.047(3) 0.005(2) 0.010(2) 0.0021(19)
C43 0.036(2) 0.025(2) 0.033(2) 0.0085(18) 0.0065(19) 0.0015(19)
C44 0.038(3) 0.043(3) 0.038(3) 0.011(2) -0.004(2) -0.004(2)
C45 0.024(2) 0.037(2) 0.042(2) 0.014(2) 0.0078(19) -0.0029(19)
C46 0.032(2) 0.027(2) 0.026(2) 0.0070(18) 0.0052(18) -0.0008(19)
C47 0.029(2) 0.028(2) 0.026(2) 0.0073(18) -0.0034(18) -0.0004(18)
C48 0.053(3) 0.024(2) 0.040(3) 0.008(2) 0.008(2) 0.003(2)
C49 0.059(3) 0.034(3) 0.035(3) 0.013(2) 0.006(2) -0.004(2)
C50 0.053(3) 0.030(2) 0.031(2) -0.0002(19) 0.009(2) 0.001(2)
C51 0.042(3) 0.030(2) 0.031(2) 0.0029(19) 0.009(2) -0.003(2)
C52 0.033(2) 0.027(2) 0.032(2) 0.0064(18) 0.0035(19) 0.0035(19)
C53 0.055(3) 0.029(2) 0.040(3) 0.005(2) 0.009(2) 0.002(2)
C54 0.046(3) 0.042(3) 0.046(3) 0.015(2) 0.005(2) 0.013(2)
C55 0.084(4) 0.029(2) 0.027(2) 0.0007(19) 0.026(2) 0.003(2)
C56 0.101(5) 0.051(3) 0.046(3) -0.003(3) 0.024(3) 0.028(3)
C57 0.105(5) 0.039(3) 0.037(3) -0.008(2) 0.030(3) -0.019(3)
As2 0.0184(2) 0.0270(2) 0.0232(2) 0.00482(17) 0.00488(16) -0.00050(17)
N4 0.0167(16) 0.0243(17) 0.0267(17) 0.0046(14) 0.0035(14) 0.0011(14)
N5 0.0216(17) 0.0214(17) 0.0245(17) 0.0028(14) 0.0042(14) 0.0017(14)
N6 0.0186(17) 0.0278(18) 0.0273(17) 0.0090(14) 0.0023(14) 0.0008(14)
C58 0.020(2) 0.021(2) 0.0201(19) 0.0005(16) 0.0055(16) 0.0037(17)
C59 0.016(2) 0.028(2) 0.036(2) 0.0020(18) 0.0033(17) -0.0001(17)
C60 0.019(2) 0.030(2) 0.033(2) 0.0043(18) 0.0022(18) -0.0038(18)
C61 0.018(2) 0.019(2) 0.033(2) 0.0033(17) 0.0002(17) 0.0017(16)
C62 0.021(2) 0.031(2) 0.032(2) -0.0009(18) -0.0012(18) 0.0081(18)
C63 0.033(3) 0.034(3) 0.038(2) -0.009(2) 0.004(2) 0.005(2)
C64 0.039(3) 0.024(2) 0.048(3) -0.010(2) -0.002(2) 0.008(2)
C65 0.026(2) 0.029(2) 0.054(3) 0.014(2) 0.003(2) 0.0028(19)
C66 0.022(2) 0.026(2) 0.039(2) 0.0070(19) 0.0008(18) 0.0059(18)
C67 0.031(2) 0.040(3) 0.032(2) 0.0016(19) 0.0067(19) 0.008(2)
C68 0.027(2) 0.046(3) 0.048(3) 0.006(2) 0.010(2) 0.005(2)
C69 0.036(3) 0.072(3) 0.034(2) 0.011(2) 0.013(2) 0.009(2)
C70 0.029(2) 0.030(2) 0.036(2) 0.0100(19) 0.0053(19) 0.0043(19)
C71 0.033(3) 0.046(3) 0.044(3) 0.014(2) 0.000(2) 0.009(2)
C72 0.030(2) 0.040(3) 0.051(3) 0.021(2) 0.008(2) 0.005(2)
C73 0.020(2) 0.020(2) 0.036(2) 0.0074(18) 0.0039(17) 0.0009(17)
C74 0.026(2) 0.022(2) 0.034(2) 0.0066(18) 0.0069(18) 0.0011(18)
C75 0.035(3) 0.023(2) 0.043(3) 0.0019(19) 0.009(2) 0.0047(19)
C76 0.041(3) 0.027(2) 0.049(3) 0.012(2) 0.008(2) 0.009(2)
C77 0.037(3) 0.034(2) 0.037(2) 0.017(2) 0.005(2) 0.002(2)
C78 0.030(2) 0.022(2) 0.035(2) 0.0084(18) 0.0085(19) -0.0005(18)
C79 0.039(3) 0.021(2) 0.032(2) 0.0027(18) 0.0022(19) 0.0043(19)
C80 0.034(3) 0.040(3) 0.039(2) 0.000(2) 0.003(2) 0.001(2)
C81 0.033(2) 0.035(2) 0.039(2) 0.006(2) 0.010(2) 0.000(2)
C82 0.034(2) 0.029(2) 0.032(2) 0.0074(19) 0.0060(19) 0.0043(19)
C83 0.043(3) 0.066(3) 0.038(3) 0.002(2) 0.014(2) 0.002(3)
C84 0.042(3) 0.050(3) 0.037(2) 0.013(2) 0.007(2) 0.002(2)
C85 0.024(2) 0.0175(19) 0.027(2) 0.0098(16) 0.0076(17) 0.0023(16)
C86 0.018(2) 0.0153(19) 0.032(2) 0.0007(16) 0.0036(17) -0.0026(16)
C87 0.025(2) 0.021(2) 0.028(2) 0.0031(17) 0.0039(18) 0.0003(17)
C88 0.041(3) 0.035(2) 0.033(2) 0.003(2) 0.012(2) 0.000(2)
C89 0.041(3) 0.042(3) 0.052(3) -0.014(2) 0.026(2) -0.006(2)
C90 0.023(2) 0.038(3) 0.060(3) -0.008(2) 0.009(2) 0.007(2)
C91 0.028(2) 0.025(2) 0.033(2) -0.0019(18) 0.0019(19) 0.0063(18)
C92 0.017(2) 0.030(2) 0.022(2) 0.0056(17) 0.0066(16) 0.0044(17)
C93 0.0165(19) 0.023(2) 0.028(2) 0.0060(17) 0.0044(16) 0.0023(16)
C94 0.016(2) 0.028(2) 0.035(2) 0.0096(18) 0.0001(17) -0.0007(17)
C95 0.020(2) 0.033(2) 0.036(2) 0.0147(19) -0.0003(18) -0.0041(18)
C96 0.027(2) 0.026(2) 0.028(2) 0.0119(17) 0.0050(17) 0.0016(18)
C97 0.039(3) 0.030(2) 0.036(2) 0.0140(19) 0.003(2) -0.003(2)
C98 0.032(2) 0.028(2) 0.059(3) 0.023(2) 0.000(2) -0.001(2)
C99 0.027(2) 0.027(2) 0.057(3) 0.014(2) -0.001(2) 0.0051(19)
C100 0.022(2) 0.028(2) 0.034(2) 0.0054(18) -0.0021(18) 0.0021(18)
C101 0.022(2) 0.051(3) 0.050(3) 0.020(2) -0.010(2) -0.004(2)
C102 0.025(2) 0.036(2) 0.057(3) 0.020(2) 0.014(2) 0.007(2)
C103 0.026(2) 0.037(2) 0.022(2) 0.0087(18) 0.0000(17) -0.0034(19)
C104 0.032(2) 0.045(3) 0.037(2) 0.022(2) -0.004(2) -0.002(2)
C105 0.063(4) 0.057(3) 0.045(3) 0.033(3) -0.001(3) -0.005(3)
C106 0.071(4) 0.085(4) 0.033(3) 0.031(3) 0.001(3) -0.010(3)
C107 0.055(3) 0.073(4) 0.034(3) 0.019(3) 0.008(2) 0.003(3)
C108 0.034(3) 0.051(3) 0.031(2) 0.014(2) -0.002(2) -0.001(2)
C109 0.044(3) 0.033(2) 0.041(3) 0.022(2) -0.006(2) 0.004(2)
C110 0.058(3) 0.040(3) 0.058(3) 0.019(2) 0.009(3) 0.003(2)
C111 0.052(3) 0.055(3) 0.081(4) 0.040(3) 0.005(3) 0.026(3)
C112 0.043(3) 0.057(3) 0.031(2) 0.000(2) 0.005(2) 0.000(2)
C113 0.041(3) 0.074(4) 0.036(3) -0.008(2) 0.004(2) 0.000(3)
C114 0.050(3) 0.079(4) 0.038(3) -0.002(3) -0.005(2) 0.003(3)
Ga1 0.0233(2) 0.0264(2) 0.0369(3) 0.0069(2) 0.0016(2) 0.00377(19)
Cl1 0.0428(7) 0.0579(7) 0.0350(6) 0.0027(5) 0.0032(5) 0.0141(6)
Cl2 0.0260(6) 0.0453(7) 0.0638(7) 0.0140(6) 0.0009(5) -0.0032(5)
Cl3 0.0304(6) 0.0279(6) 0.0567(7) 0.0022(5) 0.0098(5) 0.0055(5)
Cl4 0.0333(6) 0.0393(6) 0.0615(7) 0.0285(6) -0.0041(5) 0.0003(5)
Ga2 0.0468(3) 0.0267(3) 0.0350(3) 0.0065(2) 0.0080(2) 0.0020(2)
Cl5 0.0620(9) 0.0721(9) 0.0609(8) 0.0374(7) -0.0143(7) -0.0142(7)
Cl6 0.1125(12) 0.0374(7) 0.0667(8) 0.0160(6) 0.0487(8) 0.0253(7)
Cl7 0.0524(7) 0.0375(6) 0.0520(7) -0.0032(5) 0.0158(6) -0.0098(6)
Cl8 0.0540(7) 0.0300(6) 0.0481(7) 0.0138(5) 0.0024(6) 0.0030(5)
Ga3 0.0265(3) 0.0247(2) 0.0459(3) 0.0076(2) 0.0036(2) 0.0017(2)
Cl9 0.0546(8) 0.0805(10) 0.0551(8) 0.0338(7) 0.0048(6) -0.0015(7)
Cl10 0.0293(6) 0.0415(7) 0.0646(8) 0.0053(6) 0.0031(5) -0.0055(5)
Cl11 0.0366(6) 0.0344(6) 0.0743(8) 0.0272(6) 0.0062(6) 0.0054(5)
Cl12 0.0300(6) 0.0398(7) 0.1014(10) -0.0211(7) 0.0142(7) -0.0015(5)
Cl13 0.1031(12) 0.0553(8) 0.0458(7) 0.0176(6) -0.0009(7) 0.0221(8)
Ga4 0.0610(17) 0.0233(8) 0.0325(7) 0.0095(5) 0.0075(10) -0.0044(10)
Cl14 0.078(4) 0.0363(16) 0.0436(15) 0.0204(12) -0.0145(18) -0.015(2)
Cl15 0.059(3) 0.055(2) 0.077(3) 0.0251(18) 0.025(3) 0.015(2)
Cl16 0.121(5) 0.031(2) 0.057(2) -0.0019(17) 0.023(3) -0.028(3)
Ga4B 0.074(3) 0.0239(11) 0.0307(8) 0.0113(7) -0.0056(14) -0.0111(14)
Cl17 0.084(5) 0.0339(19) 0.0387(18) 0.0196(14) -0.018(2) -0.016(2)
Cl18 0.071(4) 0.048(3) 0.043(2) 0.0144(17) 0.010(3) 0.001(3)
Cl19 0.116(6) 0.031(3) 0.046(2) 0.004(2) 0.004(4) -0.028(3)

loop_
_atom_type_symbol
_atom_type_description
_atom_type_scat_dispersion_real
_atom_type_scat_dispersion_imag
_atom_type_scat_source
C C 0.0033 0.0016 'International Tables Vol C Tables 4.2.6.8 and 6.1.1.4'
H H 0.0000 0.0000 'International Tables Vol C Tables 4.2.6.8 and 6.1.1.4'
As As 0.0499 2.0058 'International Tables Vol C Tables 4.2.6.8 and 6.1.1.4'
Cl Cl 0.1484 0.1585 'International Tables Vol C Tables 4.2.6.8 and 6.1.1.4'
Ga Ga 0.2307 1.6083 'International Tables Vol C Tables 4.2.6.8 and 6.1.1.4'
N N 0.0061 0.0033 'International Tables Vol C Tables 4.2.6.8 and 6.1.1.4'

loop_
_exptl_crystal_face_index_h
_exptl_crystal_face_index_k
_exptl_crystal_face_index_l
_exptl_crystal_face_perp_dist
0 0 1 0.0214
0 0 -1 0.0214
0 1 0 0.0493
0 -1 0 0.0493
5 -4 -3 0.0588
-5 4 3 0.0588

loop_
_geom_angle_atom_site_label_1
_geom_angle_atom_site_label_2
_geom_angle_atom_site_label_3
_geom_angle
_geom_angle_site_symmetry_1
_geom_angle_site_symmetry_3
_geom_angle_publ_flag
C28 As1 C35 101.89(15) . . ?
C1 N1 C2 108.8(3) . . ?
C1 N1 C4 127.0(3) . . ?
C2 N1 C4 124.2(3) . . ?
C1 N2 C3 109.2(3) . . ?
C1 N2 C16 123.9(3) . . ?
C3 N2 C16 126.4(3) . . ?
C35 N3 C38 111.2(3) . . ?
C35 N3 C46 124.1(3) . . ?
C46 N3 C38 123.7(3) . . ?
N1 C1 C28 128.0(3) . . ?
N2 C1 N1 107.1(3) . . ?
N2 C1 C28 124.8(3) . . ?
N1 C2 H2 126.7 . . ?
C3 C2 N1 106.6(4) . . ?
C3 C2 H2 126.7 . . ?
N2 C3 H3 125.9 . . ?
C2 C3 N2 108.3(3) . . ?
C2 C3 H3 125.9 . . ?
C5 C4 N1 117.2(3) . . ?
C5 C4 C9 124.6(3) . . ?
C9 C4 N1 118.2(3) . . ?
C4 C5 C10 123.8(3) . . ?
C6 C5 C4 116.6(4) . . ?
C6 C5 C10 119.5(4) . . ?
C5 C6 H6 119.9 . . ?
C5 C6 C7 120.2(4) . . ?
C7 C6 H6 119.9 . . ?
C6 C7 H7 119.6 . . ?
C8 C7 C6 120.9(4) . . ?
C8 C7 H7 119.6 . . ?
C7 C8 H8 119.1 . . ?
C7 C8 C9 121.9(4) . . ?
C9 C8 H8 119.1 . . ?
C4 C9 C13 123.9(3) . . ?
C8 C9 C4 115.7(4) . . ?
C8 C9 C13 120.3(3) . . ?
C5 C10 H10 107.3 . . ?
C5 C10 C11 111.7(3) . . ?
C5 C10 C12 113.5(3) . . ?
C11 C10 H10 107.3 . . ?
C11 C10 C12 109.3(4) . . ?
C12 C10 H10 107.3 . . ?
C10 C11 H11A 109.5 . . ?
C10 C11 H11B 109.5 . . ?
C10 C11 H11C 109.5 . . ?
H11A C11 H11B 109.5 . . ?
H11A C11 H11C 109.5 . . ?
H11B C11 H11C 109.5 . . ?
C10 C12 H12A 109.5 . . ?
C10 C12 H12B 109.5 . . ?
C10 C12 H12C 109.5 . . ?
H12A C12 H12B 109.5 . . ?
H12A C12 H12C 109.5 . . ?
H12B C12 H12C 109.5 . . ?
C9 C13 H13 107.9 . . ?
C9 C13 C14 109.4(3) . . ?
C9 C13 C15 112.6(3) . . ?
C14 C13 H13 107.9 . . ?
C14 C13 C15 110.9(3) . . ?
C15 C13 H13 107.9 . . ?
C13 C14 H14A 109.5 . . ?
C13 C14 H14B 109.5 . . ?
C13 C14 H14C 109.5 . . ?
H14A C14 H14B 109.5 . . ?
H14A C14 H14C 109.5 . . ?
H14B C14 H14C 109.5 . . ?
C13 C15 H15A 109.5 . . ?
C13 C15 H15B 109.5 . . ?
C13 C15 H15C 109.5 . . ?
H15A C15 H15B 109.5 . . ?
H15A C15 H15C 109.5 . . ?
H15B C15 H15C 109.5 . . ?
C17 C16 N2 119.6(3) . . ?
C17 C16 C21 123.5(4) . . ?
C21 C16 N2 116.9(3) . . ?
C16 C17 C18 116.9(4) . . ?
C16 C17 C22 123.1(4) . . ?
C18 C17 C22 120.0(4) . . ?
C17 C18 H18 119.7 . . ?
C19 C18 C17 120.7(4) . . ?
C19 C18 H18 119.7 . . ?
C18 C19 H19 119.5 . . ?
C20 C19 C18 121.1(4) . . ?
C20 C19 H19 119.5 . . ?
C19 C20 H20 119.4 . . ?
C19 C20 C21 121.3(4) . . ?
C21 C20 H20 119.4 . . ?
C16 C21 C25 122.6(4) . . ?
C20 C21 C16 116.4(4) . . ?
C20 C21 C25 121.0(4) . . ?
C17 C22 H22 107.8 . . ?
C17 C22 C23 110.2(3) . . ?
C17 C22 C24 113.1(3) . . ?
C23 C22 H22 107.8 . . ?
C23 C22 C24 109.9(3) . . ?
C24 C22 H22 107.8 . . ?
C22 C23 H23A 109.5 . . ?
C22 C23 H23B 109.5 . . ?
C22 C23 H23C 109.5 . . ?
H23A C23 H23B 109.5 . . ?
H23A C23 H23C 109.5 . . ?
H23B C23 H23C 109.5 . . ?
C22 C24 H24A 109.5 . . ?
C22 C24 H24B 109.5 . . ?
C22 C24 H24C 109.5 . . ?
H24A C24 H24B 109.5 . . ?
H24A C24 H24C 109.5 . . ?
H24B C24 H24C 109.5 . . ?
C21 C25 H25 107.4 . . ?
C21 C25 C26 109.8(3) . . ?
C21 C25 C27 113.2(4) . . ?
C26 C25 H25 107.4 . . ?
C26 C25 C27 111.2(4) . . ?
C27 C25 H25 107.4 . . ?
C25 C26 H26A 109.5 . . ?
C25 C26 H26B 109.5 . . ?
C25 C26 H26C 109.5 . . ?
H26A C26 H26B 109.5 . . ?
H26A C26 H26C 109.5 . . ?
H26B C26 H26C 109.5 . . ?
C25 C27 H27A 109.5 . . ?
C25 C27 H27B 109.5 . . ?
C25 C27 H27C 109.5 . . ?
H27A C27 H27B 109.5 . . ?
H27A C27 H27C 109.5 . . ?
H27B C27 H27C 109.5 . . ?
C1 C28 As1 116.3(3) . . ?
C1 C28 C29 116.1(3) . . ?
C29 C28 As1 127.5(3) . . ?
C30 C29 C28 121.3(4) . . ?
C34 C29 C28 120.2(3) . . ?
C34 C29 C30 118.4(4) . . ?
C29 C30 H30 120.1 . . ?
C31 C30 C29 119.8(4) . . ?
C31 C30 H30 120.1 . . ?
C30 C31 H31 120.1 . . ?
C32 C31 C30 119.9(4) . . ?
C32 C31 H31 120.1 . . ?
C31 C32 H32 119.5 . . ?
C33 C32 C31 121.0(4) . . ?
C33 C32 H32 119.5 . . ?
C32 C33 H33 120.3 . . ?
C32 C33 C34 119.3(4) . . ?
C34 C33 H33 120.3 . . ?
C29 C34 H34 119.3 . . ?
C33 C34 C29 121.4(4) . . ?
C33 C34 H34 119.3 . . ?
N3 C35 As1 122.7(3) . . ?
N3 C35 C36 114.0(3) . . ?
C36 C35 As1 121.3(3) . . ?
C35 C36 C37 100.9(3) . . ?
C35 C36 C39 113.3(3) . . ?
C35 C36 C43 109.4(3) . . ?
C37 C36 C39 114.3(3) . . ?
C37 C36 C43 111.0(3) . . ?
C43 C36 C39 107.8(3) . . ?
C36 C37 H37A 110.3 . . ?
C36 C37 H37B 110.3 . . ?
H37A C37 H37B 108.5 . . ?
C38 C37 C36 107.3(3) . . ?
C38 C37 H37A 110.3 . . ?
C38 C37 H37B 110.3 . . ?
C37 C38 N3 99.8(3) . . ?
C44 C38 N3 110.8(3) . . ?
C44 C38 C37 113.7(3) . . ?
C44 C38 C45 110.0(4) . . ?
C45 C38 N3 110.0(3) . . ?
C45 C38 C37 112.1(3) . . ?
C36 C39 H39A 109.3 . . ?
C36 C39 H39B 109.3 . . ?
H39A C39 H39B 107.9 . . ?
C40 C39 C36 111.7(3) . . ?
C40 C39 H39A 109.3 . . ?
C40 C39 H39B 109.3 . . ?
C39 C40 H40A 109.4 . . ?
C39 C40 H40B 109.4 . . ?
C39 C40 C41 111.2(3) . . ?
H40A C40 H40B 108.0 . . ?
C41 C40 H40A 109.4 . . ?
C41 C40 H40B 109.4 . . ?
C40 C41 H41A 109.4 . . ?
C40 C41 H41B 109.4 . . ?
H41A C41 H41B 108.0 . . ?
C42 C41 C40 111.4(3) . . ?
C42 C41 H41A 109.4 . . ?
C42 C41 H41B 109.4 . . ?
C41 C42 H42A 109.4 . . ?
C41 C42 H42B 109.4 . . ?
C41 C42 C43 111.2(3) . . ?
H42A C42 H42B 108.0 . . ?
C43 C42 H42A 109.4 . . ?
C43 C42 H42B 109.4 . . ?
C36 C43 H43A 109.5 . . ?
C36 C43 H43B 109.5 . . ?
C42 C43 C36 110.8(3) . . ?
C42 C43 H43A 109.5 . . ?
C42 C43 H43B 109.5 . . ?
H43A C43 H43B 108.1 . . ?
C38 C44 H44A 109.5 . . ?
C38 C44 H44B 109.5 . . ?
C38 C44 H44C 109.5 . . ?
H44A C44 H44B 109.5 . . ?
H44A C44 H44C 109.5 . . ?
H44B C44 H44C 109.5 . . ?
C38 C45 H45A 109.5 . . ?
C38 C45 H45B 109.5 . . ?
C38 C45 H45C 109.5 . . ?
H45A C45 H45B 109.5 . . ?
H45A C45 H45C 109.5 . . ?
H45B C45 H45C 109.5 . . ?
C47 C46 N3 121.0(3) . . ?
C51 C46 N3 116.5(3) . . ?
C51 C46 C47 122.5(3) . . ?
C46 C47 C52 126.3(3) . . ?
C48 C47 C46 116.1(4) . . ?
C48 C47 C52 117.4(4) . . ?
C47 C48 H48 118.7 . . ?
C49 C48 C47 122.6(4) . . ?
C49 C48 H48 118.7 . . ?
C48 C49 H49 120.1 . . ?
C48 C49 C50 119.9(4) . . ?
C50 C49 H49 120.1 . . ?
C49 C50 H50 119.5 . . ?
C49 C50 C51 120.9(4) . . ?
C51 C50 H50 119.5 . . ?
C46 C51 C55 126.1(3) . . ?
C50 C51 C46 117.9(4) . . ?
C50 C51 C55 116.0(4) . . ?
C47 C52 H52 108.2 . . ?
C47 C52 C53 111.5(3) . . ?
C47 C52 C54 110.7(3) . . ?
C53 C52 H52 108.2 . . ?
C54 C52 H52 108.2 . . ?
C54 C52 C53 109.8(3) . . ?
C52 C53 H53A 109.5 . . ?
C52 C53 H53B 109.5 . . ?
C52 C53 H53C 109.5 . . ?
H53A C53 H53B 109.5 . . ?
H53A C53 H53C 109.5 . . ?
H53B C53 H53C 109.5 . . ?
C52 C54 H54A 109.5 . . ?
C52 C54 H54B 109.5 . . ?
C52 C54 H54C 109.5 . . ?
H54A C54 H54B 109.5 . . ?
H54A C54 H54C 109.5 . . ?
H54B C54 H54C 109.5 . . ?
C51 C55 H55 108.4 . . ?
C51 C55 C57 110.7(4) . . ?
C56 C55 C51 112.0(4) . . ?
C56 C55 H55 108.4 . . ?
C56 C55 C57 108.9(4) . . ?
C57 C55 H55 108.4 . . ?
C55 C56 H56A 109.5 . . ?
C55 C56 H56B 109.5 . . ?
C55 C56 H56C 109.5 . . ?
H56A C56 H56B 109.5 . . ?
H56A C56 H56C 109.5 . . ?
H56B C56 H56C 109.5 . . ?
C55 C57 H57A 109.5 . . ?
C55 C57 H57B 109.5 . . ?
C55 C57 H57C 109.5 . . ?
H57A C57 H57B 109.5 . . ?
H57A C57 H57C 109.5 . . ?
H57B C57 H57C 109.5 . . ?
C85 As2 C92 104.02(15) . . ?
C58 N4 C59 109.2(3) . . ?
C58 N4 C61 125.8(3) . . ?
C59 N4 C61 124.3(3) . . ?
C58 N5 C60 108.6(3) . . ?
C58 N5 C73 126.0(3) . . ?
C60 N5 C73 124.5(3) . . ?
C92 N6 C95 112.1(3) . . ?
C92 N6 C103 123.2(3) . . ?
C103 N6 C95 124.3(3) . . ?
N4 C58 N5 106.9(3) . . ?
N4 C58 C85 127.7(3) . . ?
N5 C58 C85 125.2(3) . . ?
N4 C59 H59 126.4 . . ?
C60 C59 N4 107.3(4) . . ?
C60 C59 H59 126.4 . . ?
N5 C60 H60 126.0 . . ?
C59 C60 N5 108.0(3) . . ?
C59 C60 H60 126.0 . . ?
C62 C61 N4 116.8(3) . . ?
C66 C61 N4 118.6(3) . . ?
C66 C61 C62 124.5(3) . . ?
C61 C62 C67 122.0(3) . . ?
C63 C62 C61 116.2(4) . . ?
C63 C62 C67 121.5(4) . . ?
C62 C63 H63 119.4 . . ?
C64 C63 C62 121.2(4) . . ?
C64 C63 H63 119.4 . . ?
C63 C64 H64 119.0 . . ?
C63 C64 C65 122.0(4) . . ?
C65 C64 H64 119.0 . . ?
C64 C65 H65 120.2 . . ?
C64 C65 C66 119.7(4) . . ?
C66 C65 H65 120.2 . . ?
C61 C66 C65 116.1(4) . . ?
C61 C66 C70 123.3(3) . . ?
C65 C66 C70 120.4(4) . . ?
C62 C67 H67 108.0 . . ?
C68 C67 C62 108.0(3) . . ?
C68 C67 H67 108.0 . . ?
C68 C67 C69 109.8(3) . . ?
C69 C67 C62 114.8(3) . . ?
C69 C67 H67 108.0 . . ?
C67 C68 H68A 109.5 . . ?
C67 C68 H68B 109.5 . . ?
C67 C68 H68C 109.5 . . ?
H68A C68 H68B 109.5 . . ?
H68A C68 H68C 109.5 . . ?
H68B C68 H68C 109.5 . . ?
C67 C69 H69A 109.5 . . ?
C67 C69 H69B 109.5 . . ?
C67 C69 H69C 109.5 . . ?
H69A C69 H69B 109.5 . . ?
H69A C69 H69C 109.5 . . ?
H69B C69 H69C 109.5 . . ?
C66 C70 H70 107.2 . . ?
C66 C70 C71 110.2(3) . . ?
C66 C70 C72 113.8(3) . . ?
C71 C70 H70 107.2 . . ?
C71 C70 C72 110.9(3) . . ?
C72 C70 H70 107.2 . . ?
C70 C71 H71A 109.5 . . ?
C70 C71 H71B 109.5 . . ?
C70 C71 H71C 109.5 . . ?
H71A C71 H71B 109.5 . . ?
H71A C71 H71C 109.5 . . ?
H71B C71 H71C 109.5 . . ?
C70 C72 H72A 109.5 . . ?
C70 C72 H72B 109.5 . . ?
C70 C72 H72C 109.5 . . ?
H72A C72 H72B 109.5 . . ?
H72A C72 H72C 109.5 . . ?
H72B C72 H72C 109.5 . . ?
C74 C73 N5 118.8(3) . . ?
C74 C73 C78 123.5(4) . . ?
C78 C73 N5 117.5(3) . . ?
C73 C74 C79 122.6(3) . . ?
C75 C74 C73 116.6(3) . . ?
C75 C74 C79 120.7(4) . . ?
C74 C75 H75 119.5 . . ?
C76 C75 C74 121.0(4) . . ?
C76 C75 H75 119.5 . . ?
C75 C76 H76 119.5 . . ?
C77 C76 C75 121.1(4) . . ?
C77 C76 H76 119.5 . . ?
C76 C77 H77 119.6 . . ?
C76 C77 C78 120.8(4) . . ?
C78 C77 H77 119.6 . . ?
C73 C78 C82 122.1(4) . . ?
C77 C78 C73 116.9(4) . . ?
C77 C78 C82 120.8(3) . . ?
C74 C79 H79 107.6 . . ?
C74 C79 C80 110.4(3) . . ?
C80 C79 H79 107.6 . . ?
C81 C79 C74 112.6(3) . . ?
C81 C79 H79 107.6 . . ?
C81 C79 C80 110.7(3) . . ?
C79 C80 H80A 109.5 . . ?
C79 C80 H80B 109.5 . . ?
C79 C80 H80C 109.5 . . ?
H80A C80 H80B 109.5 . . ?
H80A C80 H80C 109.5 . . ?
H80B C80 H80C 109.5 . . ?
C79 C81 H81A 109.5 . . ?
C79 C81 H81B 109.5 . . ?
C79 C81 H81C 109.5 . . ?
H81A C81 H81B 109.5 . . ?
H81A C81 H81C 109.5 . . ?
H81B C81 H81C 109.5 . . ?
C78 C82 H82 107.7 . . ?
C78 C82 C83 108.9(3) . . ?
C78 C82 C84 113.4(4) . . ?
C83 C82 H82 107.7 . . ?
C83 C82 C84 111.1(3) . . ?
C84 C82 H82 107.7 . . ?
C82 C83 H83A 109.5 . . ?
C82 C83 H83B 109.5 . . ?
C82 C83 H83C 109.5 . . ?
H83A C83 H83B 109.5 . . ?
H83A C83 H83C 109.5 . . ?
H83B C83 H83C 109.5 . . ?
C82 C84 H84A 109.5 . . ?
C82 C84 H84B 109.5 . . ?
C82 C84 H84C 109.5 . . ?
H84A C84 H84B 109.5 . . ?
H84A C84 H84C 109.5 . . ?
H84B C84 H84C 109.5 . . ?
C58 C85 As2 114.4(3) . . ?
C86 C85 As2 128.2(3) . . ?
C86 C85 C58 117.4(3) . . ?
C87 C86 C85 119.8(3) . . ?
C91 C86 C85 121.5(3) . . ?
C91 C86 C87 118.5(3) . . ?
C86 C87 H87 120.3 . . ?
C88 C87 C86 119.3(4) . . ?
C88 C87 H87 120.3 . . ?
C87 C88 H88 119.6 . . ?
C89 C88 C87 120.8(4) . . ?
C89 C88 H88 119.6 . . ?
C88 C89 H89 119.7 . . ?
C88 C89 C90 120.6(4) . . ?
C90 C89 H89 119.7 . . ?
C89 C90 H90 120.2 . . ?
C91 C90 C89 119.7(4) . . ?
C91 C90 H90 120.2 . . ?
C86 C91 H91 119.5 . . ?
C90 C91 C86 121.0(4) . . ?
C90 C91 H91 119.5 . . ?
N6 C92 As2 119.0(3) . . ?
N6 C92 C93 112.7(3) . . ?
C93 C92 As2 125.3(3) . . ?
C92 C93 C94 101.4(3) . . ?
C92 C93 C96 115.1(3) . . ?
C92 C93 C100 106.7(3) . . ?
C96 C93 C94 113.6(3) . . ?
C96 C93 C100 108.4(3) . . ?
C100 C93 C94 111.5(3) . . ?
C93 C94 H94A 110.2 . . ?
C93 C94 H94B 110.2 . . ?
H94A C94 H94B 108.5 . . ?
C95 C94 C93 107.5(3) . . ?
C95 C94 H94A 110.2 . . ?
C95 C94 H94B 110.2 . . ?
C94 C95 N6 99.5(3) . . ?
C101 C95 N6 112.0(3) . . ?
C101 C95 C94 114.8(3) . . ?
C101 C95 C102 109.8(4) . . ?
C102 C95 N6 108.7(3) . . ?
C102 C95 C94 111.6(3) . . ?
C93 C96 H96A 109.3 . . ?
C93 C96 H96B 109.3 . . ?
H96A C96 H96B 107.9 . . ?
C97 C96 C93 111.7(3) . . ?
C97 C96 H96A 109.3 . . ?
C97 C96 H96B 109.3 . . ?
C96 C97 H97A 109.3 . . ?
C96 C97 H97B 109.3 . . ?
C96 C97 C98 111.5(3) . . ?
H97A C97 H97B 108.0 . . ?
C98 C97 H97A 109.3 . . ?
C98 C97 H97B 109.3 . . ?
C97 C98 H98A 109.1 . . ?
C97 C98 H98B 109.1 . . ?
H98A C98 H98B 107.8 . . ?
C99 C98 C97 112.6(3) . . ?
C99 C98 H98A 109.1 . . ?
C99 C98 H98B 109.1 . . ?
C98 C99 H99A 109.4 . . ?
C98 C99 H99B 109.4 . . ?
C98 C99 C100 111.3(3) . . ?
H99A C99 H99B 108.0 . . ?
C100 C99 H99A 109.4 . . ?
C100 C99 H99B 109.4 . . ?
C93 C100 H10A 109.4 . . ?
C93 C100 H10B 109.4 . . ?
C99 C100 C93 111.2(3) . . ?
C99 C100 H10A 109.4 . . ?
C99 C100 H10B 109.4 . . ?
H10A C100 H10B 108.0 . . ?
C95 C101 H10C 109.5 . . ?
C95 C101 H10D 109.5 . . ?
C95 C101 H10E 109.5 . . ?
H10C C101 H10D 109.5 . . ?
H10C C101 H10E 109.5 . . ?
H10D C101 H10E 109.5 . . ?
C95 C102 H10F 109.5 . . ?
C95 C102 H10G 109.5 . . ?
C95 C102 H10H 109.5 . . ?
H10F C102 H10G 109.5 . . ?
H10F C102 H10H 109.5 . . ?
H10G C102 H10H 109.5 . . ?
C104 C103 N6 120.1(3) . . ?
C108 C103 N6 115.6(4) . . ?
C108 C103 C104 124.3(4) . . ?
C103 C104 C105 115.1(4) . . ?
C103 C104 C109 126.2(3) . . ?
C105 C104 C109 118.7(4) . . ?
C104 C105 H105 119.0 . . ?
C106 C105 C104 122.1(5) . . ?
C106 C105 H105 119.0 . . ?
C105 C106 H106 119.5 . . ?
C105 C106 C107 120.9(5) . . ?
C107 C106 H106 119.5 . . ?
C106 C107 H107 119.5 . . ?
C106 C107 C108 121.0(5) . . ?
C108 C107 H107 119.5 . . ?
C103 C108 C112 125.9(4) . . ?
C107 C108 C103 116.4(4) . . ?
C107 C108 C112 117.7(4) . . ?
C104 C109 H109 108.1 . . ?
C104 C109 C110 112.2(4) . . ?
C104 C109 C111 109.8(4) . . ?
C110 C109 H109 108.1 . . ?
C110 C109 C111 110.4(4) . . ?
C111 C109 H109 108.1 . . ?
C109 C110 H11D 109.5 . . ?
C109 C110 H11E 109.5 . . ?
C109 C110 H11F 109.5 . . ?
H11D C110 H11E 109.5 . . ?
H11D C110 H11F 109.5 . . ?
H11E C110 H11F 109.5 . . ?
C109 C111 H11G 109.5 . . ?
C109 C111 H11H 109.5 . . ?
C109 C111 H11I 109.5 . . ?
H11G C111 H11H 109.5 . . ?
H11G C111 H11I 109.5 . . ?
H11H C111 H11I 109.5 . . ?
C108 C112 H112 107.7 . . ?
C108 C112 C113 113.4(4) . . ?
C108 C112 C114 111.0(4) . . ?
C113 C112 H112 107.7 . . ?
C113 C112 C114 109.1(4) . . ?
C114 C112 H112 107.7 . . ?
C112 C113 H11J 109.5 . . ?
C112 C113 H11K 109.5 . . ?
C112 C113 H11L 109.5 . . ?
H11J C113 H11K 109.5 . . ?
H11J C113 H11L 109.5 . . ?
H11K C113 H11L 109.5 . . ?
C112 C114 H11M 109.5 . . ?
C112 C114 H11N 109.5 . . ?
C112 C114 H11O 109.5 . . ?
H11M C114 H11N 109.5 . . ?
H11M C114 H11O 109.5 . . ?
H11N C114 H11O 109.5 . . ?
Cl1 Ga1 Cl3 107.15(5) . . ?
Cl2 Ga1 Cl1 111.47(5) . . ?
Cl2 Ga1 Cl3 111.09(5) . . ?
Cl2 Ga1 Cl4 108.16(4) . . ?
Cl4 Ga1 Cl1 110.15(5) . . ?
Cl4 Ga1 Cl3 108.80(5) . . ?
Cl6 Ga2 Cl5 110.68(7) . . ?
Cl6 Ga2 Cl7 107.25(5) . . ?
Cl6 Ga2 Cl8 109.39(5) . . ?
Cl7 Ga2 Cl5 109.67(5) . . ?
Cl7 Ga2 Cl8 111.40(5) . . ?
Cl8 Ga2 Cl5 108.46(5) . . ?
Cl10 Ga3 Cl9 110.99(5) . . ?
Cl10 Ga3 Cl12 110.11(5) . . ?
Cl11 Ga3 Cl9 107.45(5) . . ?
Cl11 Ga3 Cl10 110.34(5) . . ?
Cl11 Ga3 Cl12 109.32(5) . . ?
Cl12 Ga3 Cl9 108.56(6) . . ?
Cl13 Ga4 Cl14 109.94(14) . . ?
Cl13 Ga4 Cl15 104.8(2) . . ?
Cl13 Ga4 Cl16 112.4(2) . . ?
Cl14 Ga4 Cl15 112.0(2) . . ?
Cl16 Ga4 Cl14 107.2(2) . . ?
Cl16 Ga4 Cl15 110.6(2) . . ?
Cl17 Ga4B Cl13 109.40(17) . . ?
Cl17 Ga4B Cl18 108.8(2) . . ?
Cl18 Ga4B Cl13 112.1(2) . . ?
Cl19 Ga4B Cl13 109.4(2) . . ?
Cl19 Ga4B Cl17 107.0(3) . . ?
Cl19 Ga4B Cl18 110.1(3) . . ?

loop_
_geom_bond_atom_site_label_1
_geom_bond_atom_site_label_2
_geom_bond_distance
_geom_bond_site_symmetry_2
_geom_bond_publ_flag
As1 C28 1.826(4) . ?
As1 C35 2.001(4) . ?
N1 C1 1.357(5) . ?
N1 C2 1.394(4) . ?
N1 C4 1.465(4) . ?
N2 C1 1.345(4) . ?
N2 C3 1.373(5) . ?
N2 C16 1.452(5) . ?
N3 C35 1.287(5) . ?
N3 C38 1.554(4) . ?
N3 C46 1.478(4) . ?
C1 C28 1.459(5) . ?
C2 H2 0.9300 . ?
C2 C3 1.345(5) . ?
C3 H3 0.9300 . ?
C4 C5 1.403(5) . ?
C4 C9 1.404(5) . ?
C5 C6 1.400(5) . ?
C5 C10 1.519(5) . ?
C6 H6 0.9300 . ?
C6 C7 1.406(5) . ?
C7 H7 0.9300 . ?
C7 C8 1.367(5) . ?
C8 H8 0.9300 . ?
C8 C9 1.404(5) . ?
C9 C13 1.508(5) . ?
C10 H10 0.9800 . ?
C10 C11 1.527(6) . ?
C10 C12 1.536(5) . ?
C11 H11A 0.9600 . ?
C11 H11B 0.9600 . ?
C11 H11C 0.9600 . ?
C12 H12A 0.9600 . ?
C12 H12B 0.9600 . ?
C12 H12C 0.9600 . ?
C13 H13 0.9800 . ?
C13 C14 1.533(5) . ?
C13 C15 1.543(5) . ?
C14 H14A 0.9600 . ?
C14 H14B 0.9600 . ?
C14 H14C 0.9600 . ?
C15 H15A 0.9600 . ?
C15 H15B 0.9600 . ?
C15 H15C 0.9600 . ?
C16 C17 1.389(5) . ?
C16 C21 1.412(5) . ?
C17 C18 1.396(6) . ?
C17 C22 1.530(5) . ?
C18 H18 0.9300 . ?
C18 C19 1.384(6) . ?
C19 H19 0.9300 . ?
C19 C20 1.365(6) . ?
C20 H20 0.9300 . ?
C20 C21 1.393(6) . ?
C21 C25 1.514(6) . ?
C22 H22 0.9800 . ?
C22 C23 1.532(5) . ?
C22 C24 1.541(5) . ?
C23 H23A 0.9600 . ?
C23 H23B 0.9600 . ?
C23 H23C 0.9600 . ?
C24 H24A 0.9600 . ?
C24 H24B 0.9600 . ?
C24 H24C 0.9600 . ?
C25 H25 0.9800 . ?
C25 C26 1.526(6) . ?
C25 C27 1.553(6) . ?
C26 H26A 0.9600 . ?
C26 H26B 0.9600 . ?
C26 H26C 0.9600 . ?
C27 H27A 0.9600 . ?
C27 H27B 0.9600 . ?
C27 H27C 0.9600 . ?
C28 C29 1.461(5) . ?
C29 C30 1.402(5) . ?
C29 C34 1.400(5) . ?
C30 H30 0.9300 . ?
C30 C31 1.400(5) . ?
C31 H31 0.9300 . ?
C31 C32 1.380(6) . ?
C32 H32 0.9300 . ?
C32 C33 1.378(6) . ?
C33 H33 0.9300 . ?
C33 C34 1.381(5) . ?
C34 H34 0.9300 . ?
C35 C36 1.513(5) . ?
C36 C37 1.544(5) . ?
C36 C39 1.556(5) . ?
C36 C43 1.553(5) . ?
C37 H37A 0.9700 . ?
C37 H37B 0.9700 . ?
C37 C38 1.531(5) . ?
C38 C44 1.518(5) . ?
C38 C45 1.523(5) . ?
C39 H39A 0.9700 . ?
C39 H39B 0.9700 . ?
C39 C40 1.528(5) . ?
C40 H40A 0.9700 . ?
C40 H40B 0.9700 . ?
C40 C41 1.534(6) . ?
C41 H41A 0.9700 . ?
C41 H41B 0.9700 . ?
C41 C42 1.520(5) . ?
C42 H42A 0.9700 . ?
C42 H42B 0.9700 . ?
C42 C43 1.529(5) . ?
C43 H43A 0.9700 . ?
C43 H43B 0.9700 . ?
C44 H44A 0.9600 . ?
C44 H44B 0.9600 . ?
C44 H44C 0.9600 . ?
C45 H45A 0.9600 . ?
C45 H45B 0.9600 . ?
C45 H45C 0.9600 . ?
C46 C47 1.419(5) . ?
C46 C51 1.406(5) . ?
C47 C48 1.402(5) . ?
C47 C52 1.520(5) . ?
C48 H48 0.9300 . ?
C48 C49 1.377(6) . ?
C49 H49 0.9300 . ?
C49 C50 1.387(6) . ?
C50 H50 0.9300 . ?
C50 C51 1.400(5) . ?
C51 C55 1.523(6) . ?
C52 H52 0.9800 . ?
C52 C53 1.523(5) . ?
C52 C54 1.521(6) . ?
C53 H53A 0.9600 . ?
C53 H53B 0.9600 . ?
C53 H53C 0.9600 . ?
C54 H54A 0.9600 . ?
C54 H54B 0.9600 . ?
C54 H54C 0.9600 . ?
C55 H55 0.9800 . ?
C55 C56 1.521(7) . ?
C55 C57 1.541(6) . ?
C56 H56A 0.9600 . ?
C56 H56B 0.9600 . ?
C56 H56C 0.9600 . ?
C57 H57A 0.9600 . ?
C57 H57B 0.9600 . ?
C57 H57C 0.9600 . ?
As2 C85 1.833(4) . ?
As2 C92 2.002(4) . ?
N4 C58 1.350(5) . ?
N4 C59 1.381(4) . ?
N4 C61 1.457(4) . ?
N5 C58 1.354(4) . ?
N5 C60 1.382(5) . ?
N5 C73 1.460(5) . ?
N6 C92 1.297(4) . ?
N6 C95 1.552(4) . ?
N6 C103 1.469(4) . ?
C58 C85 1.468(5) . ?
C59 H59 0.9300 . ?
C59 C60 1.335(5) . ?
C60 H60 0.9300 . ?
C61 C62 1.412(5) . ?
C61 C66 1.392(5) . ?
C62 C63 1.380(5) . ?
C62 C67 1.536(5) . ?
C63 H63 0.9300 . ?
C63 C64 1.371(6) . ?
C64 H64 0.9300 . ?
C64 C65 1.384(6) . ?
C65 H65 0.9300 . ?
C65 C66 1.419(5) . ?
C66 C70 1.516(5) . ?
C67 H67 0.9800 . ?
C67 C68 1.523(5) . ?
C67 C69 1.532(5) . ?
C68 H68A 0.9600 . ?
C68 H68B 0.9600 . ?
C68 H68C 0.9600 . ?
C69 H69A 0.9600 . ?
C69 H69B 0.9600 . ?
C69 H69C 0.9600 . ?
C70 H70 0.9800 . ?
C70 C71 1.523(5) . ?
C70 C72 1.544(5) . ?
C71 H71A 0.9600 . ?
C71 H71B 0.9600 . ?
C71 H71C 0.9600 . ?
C72 H72A 0.9600 . ?
C72 H72B 0.9600 . ?
C72 H72C 0.9600 . ?
C73 C74 1.394(5) . ?
C73 C78 1.408(5) . ?
C74 C75 1.390(5) . ?
C74 C79 1.528(5) . ?
C75 H75 0.9300 . ?
C75 C76 1.384(5) . ?
C76 H76 0.9300 . ?
C76 C77 1.371(6) . ?
C77 H77 0.9300 . ?
C77 C78 1.386(5) . ?
C78 C82 1.526(5) . ?
C79 H79 0.9800 . ?
C79 C80 1.531(5) . ?
C79 C81 1.516(5) . ?
C80 H80A 0.9600 . ?
C80 H80B 0.9600 . ?
C80 H80C 0.9600 . ?
C81 H81A 0.9600 . ?
C81 H81B 0.9600 . ?
C81 H81C 0.9600 . ?
C82 H82 0.9800 . ?
C82 C83 1.531(6) . ?
C82 C84 1.543(5) . ?
C83 H83A 0.9600 . ?
C83 H83B 0.9600 . ?
C83 H83C 0.9600 . ?
C84 H84A 0.9600 . ?
C84 H84B 0.9600 . ?
C84 H84C 0.9600 . ?
C85 C86 1.461(5) . ?
C86 C87 1.409(5) . ?
C86 C91 1.397(5) . ?
C87 H87 0.9300 . ?
C87 C88 1.380(5) . ?
C88 H88 0.9300 . ?
C88 C89 1.368(6) . ?
C89 H89 0.9300 . ?
C89 C90 1.379(6) . ?
C90 H90 0.9300 . ?
C90 C91 1.370(6) . ?
C91 H91 0.9300 . ?
C92 C93 1.521(5) . ?
C93 C94 1.552(5) . ?
C93 C96 1.544(5) . ?
C93 C100 1.551(5) . ?
C94 H94A 0.9700 . ?
C94 H94B 0.9700 . ?
C94 C95 1.531(5) . ?
C95 C101 1.514(5) . ?
C95 C102 1.531(6) . ?
C96 H96A 0.9700 . ?
C96 H96B 0.9700 . ?
C96 C97 1.528(5) . ?
C97 H97A 0.9700 . ?
C97 H97B 0.9700 . ?
C97 C98 1.535(6) . ?
C98 H98A 0.9700 . ?
C98 H98B 0.9700 . ?
C98 C99 1.503(6) . ?
C99 H99A 0.9700 . ?
C99 H99B 0.9700 . ?
C99 C100 1.515(5) . ?
C100 H10A 0.9700 . ?
C100 H10B 0.9700 . ?
C101 H10C 0.9600 . ?
C101 H10D 0.9600 . ?
C101 H10E 0.9600 . ?
C102 H10F 0.9600 . ?
C102 H10G 0.9600 . ?
C102 H10H 0.9600 . ?
C103 C104 1.413(6) . ?
C103 C108 1.405(6) . ?
C104 C105 1.414(5) . ?
C104 C109 1.501(6) . ?
C105 H105 0.9300 . ?
C105 C106 1.366(7) . ?
C106 H106 0.9300 . ?
C106 C107 1.381(7) . ?
C107 H107 0.9300 . ?
C107 C108 1.404(6) . ?
C108 C112 1.506(6) . ?
C109 H109 0.9800 . ?
C109 C110 1.538(6) . ?
C109 C111 1.542(6) . ?
C110 H11D 0.9600 . ?
C110 H11E 0.9600 . ?
C110 H11F 0.9600 . ?
C111 H11G 0.9600 . ?
C111 H11H 0.9600 . ?
C111 H11I 0.9600 . ?
C112 H112 0.9800 . ?
C112 C113 1.519(6) . ?
C112 C114 1.542(6) . ?
C113 H11J 0.9600 . ?
C113 H11K 0.9600 . ?
C113 H11L 0.9600 . ?
C114 H11M 0.9600 . ?
C114 H11N 0.9600 . ?
C114 H11O 0.9600 . ?
Ga1 Cl1 2.1741(12) . ?
Ga1 Cl2 2.1695(11) . ?
Ga1 Cl3 2.1830(11) . ?
Ga1 Cl4 2.1710(11) . ?
Ga2 Cl5 2.1696(13) . ?
Ga2 Cl6 2.1623(13) . ?
Ga2 Cl7 2.1630(13) . ?
Ga2 Cl8 2.1688(11) . ?
Ga3 Cl9 2.1755(13) . ?
Ga3 Cl10 2.1686(11) . ?
Ga3 Cl11 2.1668(12) . ?
Ga3 Cl12 2.1742(12) . ?
Cl13 Ga4 2.059(3) . ?
Cl13 Ga4B 2.369(8) . ?
Ga4 Cl14 2.169(4) . ?
Ga4 Cl15 2.175(4) . ?
Ga4 Cl16 2.151(7) . ?
Ga4B Cl17 2.179(4) . ?
Ga4B Cl18 2.188(5) . ?
Ga4B Cl19 2.165(8) . ?

loop_
_geom_torsion_atom_site_label_1
_geom_torsion_atom_site_label_2
_geom_torsion_atom_site_label_3
_geom_torsion_atom_site_label_4
_geom_torsion
_geom_torsion_site_symmetry_1
_geom_torsion_site_symmetry_2
_geom_torsion_site_symmetry_3
_geom_torsion_site_symmetry_4
_geom_torsion_publ_flag
As1 C28 C29 C30 -139.2(3) . . . . ?
As1 C28 C29 C34 38.1(5) . . . . ?
As1 C35 C36 C37 156.2(3) . . . . ?
As1 C35 C36 C39 -81.2(4) . . . . ?
As1 C35 C36 C43 39.2(4) . . . . ?
N1 C1 C28 As1 68.9(4) . . . . ?
N1 C1 C28 C29 -115.3(4) . . . . ?
N1 C2 C3 N2 0.5(4) . . . . ?
N1 C4 C5 C6 177.5(3) . . . . ?
N1 C4 C5 C10 -5.9(6) . . . . ?
N1 C4 C9 C8 -176.9(3) . . . . ?
N1 C4 C9 C13 7.0(6) . . . . ?
N2 C1 C28 As1 -114.1(4) . . . . ?
N2 C1 C28 C29 61.7(5) . . . . ?
N2 C16 C17 C18 177.5(3) . . . . ?
N2 C16 C17 C22 -3.4(5) . . . . ?
N2 C16 C21 C20 -176.6(3) . . . . ?
N2 C16 C21 C25 6.5(5) . . . . ?
N3 C35 C36 C37 -8.0(4) . . . . ?
N3 C35 C36 C39 114.6(4) . . . . ?
N3 C35 C36 C43 -125.1(3) . . . . ?
N3 C46 C47 C48 -177.8(3) . . . . ?
N3 C46 C47 C52 7.0(6) . . . . ?
N3 C46 C51 C50 177.4(4) . . . . ?
N3 C46 C51 C55 -6.4(6) . . . . ?
C1 N1 C2 C3 0.9(4) . . . . ?
C1 N1 C4 C5 -87.7(5) . . . . ?
C1 N1 C4 C9 93.4(4) . . . . ?
C1 N2 C3 C2 -1.8(4) . . . . ?
C1 N2 C16 C17 -107.4(4) . . . . ?
C1 N2 C16 C21 74.0(5) . . . . ?
C1 C28 C29 C30 45.5(5) . . . . ?
C1 C28 C29 C34 -137.2(3) . . . . ?
C2 N1 C1 N2 -2.0(4) . . . . ?
C2 N1 C1 C28 175.5(4) . . . . ?
C2 N1 C4 C5 87.9(4) . . . . ?
C2 N1 C4 C9 -91.0(4) . . . . ?
C3 N2 C1 N1 2.3(4) . . . . ?
C3 N2 C1 C28 -175.2(3) . . . . ?
C3 N2 C16 C17 82.0(5) . . . . ?
C3 N2 C16 C21 -96.6(4) . . . . ?
C4 N1 C1 N2 174.1(3) . . . . ?
C4 N1 C1 C28 -8.4(6) . . . . ?
C4 N1 C2 C3 -175.4(3) . . . . ?
C4 C5 C6 C7 0.5(6) . . . . ?
C4 C5 C10 C11 -82.9(5) . . . . ?
C4 C5 C10 C12 153.0(4) . . . . ?
C4 C9 C13 C14 104.7(4) . . . . ?
C4 C9 C13 C15 -131.5(4) . . . . ?
C5 C4 C9 C8 4.3(6) . . . . ?
C5 C4 C9 C13 -171.8(4) . . . . ?
C5 C6 C7 C8 1.9(6) . . . . ?
C6 C5 C10 C11 93.7(4) . . . . ?
C6 C5 C10 C12 -30.4(5) . . . . ?
C6 C7 C8 C9 -1.3(6) . . . . ?
C7 C8 C9 C4 -1.7(6) . . . . ?
C7 C8 C9 C13 174.6(4) . . . . ?
C8 C9 C13 C14 -71.3(4) . . . . ?
C8 C9 C13 C15 52.6(5) . . . . ?
C9 C4 C5 C6 -3.8(6) . . . . ?
C9 C4 C5 C10 172.9(4) . . . . ?
C10 C5 C6 C7 -176.3(4) . . . . ?
C16 N2 C1 N1 -169.7(3) . . . . ?
C16 N2 C1 C28 12.8(6) . . . . ?
C16 N2 C3 C2 170.0(3) . . . . ?
C16 C17 C18 C19 0.3(6) . . . . ?
C16 C17 C22 C23 -96.2(4) . . . . ?
C16 C17 C22 C24 140.4(4) . . . . ?
C16 C21 C25 C26 90.4(5) . . . . ?
C16 C21 C25 C27 -144.6(4) . . . . ?
C17 C16 C21 C20 4.8(5) . . . . ?
C17 C16 C21 C25 -172.0(4) . . . . ?
C17 C18 C19 C20 2.5(6) . . . . ?
C18 C17 C22 C23 82.9(4) . . . . ?
C18 C17 C22 C24 -40.5(5) . . . . ?
C18 C19 C20 C21 -1.6(6) . . . . ?
C19 C20 C21 C16 -1.9(6) . . . . ?
C19 C20 C21 C25 175.0(4) . . . . ?
C20 C21 C25 C26 -86.3(5) . . . . ?
C20 C21 C25 C27 38.7(5) . . . . ?
C21 C16 C17 C18 -4.0(6) . . . . ?
C21 C16 C17 C22 175.1(3) . . . . ?
C22 C17 C18 C19 -178.9(3) . . . . ?
C28 C29 C30 C31 172.2(3) . . . . ?
C28 C29 C34 C33 -174.3(3) . . . . ?
C29 C30 C31 C32 3.4(6) . . . . ?
C30 C29 C34 C33 3.1(5) . . . . ?
C30 C31 C32 C33 0.6(6) . . . . ?
C31 C32 C33 C34 -2.7(6) . . . . ?
C32 C33 C34 C29 0.8(6) . . . . ?
C34 C29 C30 C31 -5.1(5) . . . . ?
C35 As1 C28 C1 -169.9(3) . . . . ?
C35 As1 C28 C29 14.9(3) . . . . ?
C35 N3 C38 C37 21.6(4) . . . . ?
C35 N3 C38 C44 141.8(3) . . . . ?
C35 N3 C38 C45 -96.4(4) . . . . ?
C35 N3 C46 C47 109.4(4) . . . . ?
C35 N3 C46 C51 -70.6(5) . . . . ?
C35 C36 C37 C38 21.6(4) . . . . ?
C35 C36 C39 C40 178.9(3) . . . . ?
C35 C36 C43 C42 177.8(3) . . . . ?
C36 C37 C38 N3 -25.7(4) . . . . ?
C36 C37 C38 C44 -143.7(3) . . . . ?
C36 C37 C38 C45 90.7(4) . . . . ?
C36 C39 C40 C41 -56.2(4) . . . . ?
C37 C36 C39 C40 -66.3(4) . . . . ?
C37 C36 C43 C42 67.4(4) . . . . ?
C38 N3 C35 As1 -172.8(2) . . . . ?
C38 N3 C35 C36 -8.8(4) . . . . ?
C38 N3 C46 C47 -82.9(4) . . . . ?
C38 N3 C46 C51 97.1(4) . . . . ?
C39 C36 C37 C38 -100.3(4) . . . . ?
C39 C36 C43 C42 -58.6(4) . . . . ?
C39 C40 C41 C42 54.2(4) . . . . ?
C40 C41 C42 C43 -55.6(5) . . . . ?
C41 C42 C43 C36 58.8(4) . . . . ?
C43 C36 C37 C38 137.5(3) . . . . ?
C43 C36 C39 C40 57.7(4) . . . . ?
C46 N3 C35 As1 -3.7(5) . . . . ?
C46 N3 C35 C36 160.3(3) . . . . ?
C46 N3 C38 C37 -147.5(3) . . . . ?
C46 N3 C38 C44 -27.3(5) . . . . ?
C46 N3 C38 C45 94.5(4) . . . . ?
C46 C47 C48 C49 0.4(6) . . . . ?
C46 C47 C52 C53 -132.0(4) . . . . ?
C46 C47 C52 C54 105.4(4) . . . . ?
C46 C51 C55 C56 125.1(5) . . . . ?
C46 C51 C55 C57 -113.2(5) . . . . ?
C47 C46 C51 C50 -2.6(6) . . . . ?
C47 C46 C51 C55 173.6(4) . . . . ?
C47 C48 C49 C50 -2.6(7) . . . . ?
C48 C47 C52 C53 52.8(5) . . . . ?
C48 C47 C52 C54 -69.7(4) . . . . ?
C48 C49 C50 C51 2.2(7) . . . . ?
C49 C50 C51 C46 0.3(6) . . . . ?
C49 C50 C51 C55 -176.3(4) . . . . ?
C50 C51 C55 C56 -58.6(5) . . . . ?
C50 C51 C55 C57 63.1(5) . . . . ?
C51 C46 C47 C48 2.2(6) . . . . ?
C51 C46 C47 C52 -173.0(4) . . . . ?
C52 C47 C48 C49 176.1(4) . . . . ?
As2 C85 C86 C87 140.3(3) . . . . ?
As2 C85 C86 C91 -35.3(5) . . . . ?
As2 C92 C93 C94 -155.5(3) . . . . ?
As2 C92 C93 C96 81.4(4) . . . . ?
As2 C92 C93 C100 -38.8(4) . . . . ?
N4 C58 C85 As2 -67.8(4) . . . . ?
N4 C58 C85 C86 113.7(4) . . . . ?
N4 C59 C60 N5 0.4(4) . . . . ?
N4 C61 C62 C63 -176.1(3) . . . . ?
N4 C61 C62 C67 9.7(5) . . . . ?
N4 C61 C66 C65 177.0(3) . . . . ?
N4 C61 C66 C70 -8.5(5) . . . . ?
N5 C58 C85 As2 118.6(3) . . . . ?
N5 C58 C85 C86 -59.9(5) . . . . ?
N5 C73 C74 C75 178.2(3) . . . . ?
N5 C73 C74 C79 0.8(5) . . . . ?
N5 C73 C78 C77 -178.7(3) . . . . ?
N5 C73 C78 C82 -3.6(5) . . . . ?
N6 C92 C93 C94 4.2(4) . . . . ?
N6 C92 C93 C96 -118.8(4) . . . . ?
N6 C92 C93 C100 121.0(3) . . . . ?
N6 C103 C104 C105 176.2(3) . . . . ?
N6 C103 C104 C109 -5.0(6) . . . . ?
N6 C103 C108 C107 -175.1(3) . . . . ?
N6 C103 C108 C112 8.4(6) . . . . ?
C58 N4 C59 C60 -0.8(4) . . . . ?
C58 N4 C61 C62 85.1(4) . . . . ?
C58 N4 C61 C66 -96.9(4) . . . . ?
C58 N5 C60 C59 0.2(4) . . . . ?
C58 N5 C73 C74 111.9(4) . . . . ?
C58 N5 C73 C78 -72.0(5) . . . . ?
C58 C85 C86 C87 -41.5(5) . . . . ?
C58 C85 C86 C91 142.9(3) . . . . ?
C59 N4 C58 N5 0.9(4) . . . . ?
C59 N4 C58 C85 -173.6(3) . . . . ?
C59 N4 C61 C62 -84.1(4) . . . . ?
C59 N4 C61 C66 93.9(4) . . . . ?
C60 N5 C58 N4 -0.7(4) . . . . ?
C60 N5 C58 C85 174.0(3) . . . . ?
C60 N5 C73 C74 -80.8(4) . . . . ?
C60 N5 C73 C78 95.2(4) . . . . ?
C61 N4 C58 N5 -169.6(3) . . . . ?
C61 N4 C58 C85 15.8(6) . . . . ?
C61 N4 C59 C60 169.9(3) . . . . ?
C61 C62 C63 C64 -2.4(6) . . . . ?
C61 C62 C67 C68 97.3(4) . . . . ?
C61 C62 C67 C69 -139.7(4) . . . . ?
C61 C66 C70 C71 -104.7(4) . . . . ?
C61 C66 C70 C72 130.0(4) . . . . ?
C62 C61 C66 C65 -5.3(6) . . . . ?
C62 C61 C66 C70 169.3(4) . . . . ?
C62 C63 C64 C65 -1.7(7) . . . . ?
C63 C62 C67 C68 -76.5(5) . . . . ?
C63 C62 C67 C69 46.4(5) . . . . ?
C63 C64 C65 C66 2.5(6) . . . . ?
C64 C65 C66 C61 0.8(6) . . . . ?
C64 C65 C66 C70 -173.9(4) . . . . ?
C65 C66 C70 C71 69.6(5) . . . . ?
C65 C66 C70 C72 -55.6(5) . . . . ?
C66 C61 C62 C63 6.0(6) . . . . ?
C66 C61 C62 C67 -168.1(4) . . . . ?
C67 C62 C63 C64 171.8(4) . . . . ?
C73 N5 C58 N4 168.2(3) . . . . ?
C73 N5 C58 C85 -17.0(5) . . . . ?
C73 N5 C60 C59 -169.0(3) . . . . ?
C73 C74 C75 C76 -0.6(6) . . . . ?
C73 C74 C79 C80 96.7(4) . . . . ?
C73 C74 C79 C81 -138.9(4) . . . . ?
C73 C78 C82 C83 -90.5(4) . . . . ?
C73 C78 C82 C84 145.2(4) . . . . ?
C74 C73 C78 C77 -2.9(6) . . . . ?
C74 C73 C78 C82 172.3(3) . . . . ?
C74 C75 C76 C77 -0.7(6) . . . . ?
C75 C74 C79 C80 -80.6(5) . . . . ?
C75 C74 C79 C81 43.7(5) . . . . ?
C75 C76 C77 C78 0.2(6) . . . . ?
C76 C77 C78 C73 1.5(6) . . . . ?
C76 C77 C78 C82 -173.7(4) . . . . ?
C77 C78 C82 C83 84.5(5) . . . . ?
C77 C78 C82 C84 -39.8(5) . . . . ?
C78 C73 C74 C75 2.4(6) . . . . ?
C78 C73 C74 C79 -175.0(3) . . . . ?
C79 C74 C75 C76 176.9(4) . . . . ?
C85 C86 C87 C88 -172.4(3) . . . . ?
C85 C86 C91 C90 173.7(3) . . . . ?
C86 C87 C88 C89 -3.0(6) . . . . ?
C87 C86 C91 C90 -2.0(5) . . . . ?
C87 C88 C89 C90 1.2(6) . . . . ?
C88 C89 C90 C91 0.2(6) . . . . ?
C89 C90 C91 C86 0.2(6) . . . . ?
C91 C86 C87 C88 3.4(5) . . . . ?
C92 As2 C85 C58 167.3(3) . . . . ?
C92 As2 C85 C86 -14.4(3) . . . . ?
C92 N6 C95 C94 -23.9(4) . . . . ?
C92 N6 C95 C101 -145.5(4) . . . . ?
C92 N6 C95 C102 92.9(4) . . . . ?
C92 N6 C103 C104 -98.8(5) . . . . ?
C92 N6 C103 C108 80.4(5) . . . . ?
C92 C93 C94 C95 -19.3(4) . . . . ?
C92 C93 C96 C97 -176.2(3) . . . . ?
C92 C93 C100 C99 -176.9(3) . . . . ?
C93 C94 C95 N6 25.2(4) . . . . ?
C93 C94 C95 C101 144.9(3) . . . . ?
C93 C94 C95 C102 -89.4(4) . . . . ?
C93 C96 C97 C98 54.1(4) . . . . ?
C94 C93 C96 C97 67.5(4) . . . . ?
C94 C93 C100 C99 -67.0(4) . . . . ?
C95 N6 C92 As2 173.9(2) . . . . ?
C95 N6 C92 C93 12.8(4) . . . . ?
C95 N6 C103 C104 89.2(5) . . . . ?
C95 N6 C103 C108 -91.5(5) . . . . ?
C96 C93 C94 C95 104.7(4) . . . . ?
C96 C93 C100 C99 58.7(4) . . . . ?
C96 C97 C98 C99 -52.2(4) . . . . ?
C97 C98 C99 C100 54.1(4) . . . . ?
C98 C99 C100 C93 -57.9(4) . . . . ?
C100 C93 C94 C95 -132.5(3) . . . . ?
C100 C93 C96 C97 -56.9(4) . . . . ?
C103 N6 C92 As2 1.1(5) . . . . ?
C103 N6 C92 C93 -160.0(3) . . . . ?
C103 N6 C95 C94 148.9(3) . . . . ?
C103 N6 C95 C101 27.2(5) . . . . ?
C103 N6 C95 C102 -94.4(4) . . . . ?
C103 C104 C105 C106 -0.7(7) . . . . ?
C103 C104 C109 C110 127.0(4) . . . . ?
C103 C104 C109 C111 -109.8(5) . . . . ?
C103 C108 C112 C113 -115.7(5) . . . . ?
C103 C108 C112 C114 121.1(5) . . . . ?
C104 C103 C108 C107 4.1(6) . . . . ?
C104 C103 C108 C112 -172.4(4) . . . . ?
C104 C105 C106 C107 3.2(8) . . . . ?
C105 C104 C109 C110 -54.2(5) . . . . ?
C105 C104 C109 C111 69.0(5) . . . . ?
C105 C106 C107 C108 -2.0(8) . . . . ?
C106 C107 C108 C103 -1.5(7) . . . . ?
C106 C107 C108 C112 175.3(4) . . . . ?
C107 C108 C112 C113 67.8(5) . . . . ?
C107 C108 C112 C114 -55.4(5) . . . . ?
C108 C103 C104 C105 -3.0(6) . . . . ?
C108 C103 C104 C109 175.8(4) . . . . ?
C109 C104 C105 C106 -179.7(4) . . . . ?

loop_
_exptl_oxdiff_crystal_face_indexfrac_h
_exptl_oxdiff_crystal_face_indexfrac_k
_exptl_oxdiff_crystal_face_indexfrac_l
_exptl_oxdiff_crystal_face_x
_exptl_oxdiff_crystal_face_y
_exptl_oxdiff_crystal_face_z
0.0057 0.0032 0.9974 -0.0015 -0.0027 0.0293
-0.0057 -0.0032 -0.9974 0.0015 0.0027 -0.0293
-0.0012 1.0001 -0.0041 -0.0114 0.0267 0.0081
0.0012 -1.0001 0.0041 0.0114 -0.0267 -0.0081
4.9892 -3.9690 -3.0868 0.2725 0.0287 -0.0518
-4.9892 3.9690 3.0868 -0.2725 -0.0287 0.0518

loop_
_smtbx_masks_void_nr
_smtbx_masks_void_average_x
_smtbx_masks_void_average_y
_smtbx_masks_void_average_z
_smtbx_masks_void_volume
_smtbx_masks_void_count_electrons
_smtbx_masks_void_content
1 -0.640 -0.814 -0.325 2048.2 495.4 '5 C6 H5 F'
2 0.500 0.000 1.000 395.0 98.5 'C6 H5 F'
